data_4505675
loop_
_publ_author_name
'Lee, Hon Man'
'Olmstead, Marilyn M.'
'Gross, Garrett G.'
'Balch, Alan L.'

_publ_section_title
;
 Cocrystallization of Binuclear Iron(III) Porphyrins with C60:&#x2009;
 Bending of \m-O{FeIII(Octaethylporphyrin)} and the First Structure of the
 Iron(III) Octaethyloxophlorin Dimer
;
_journal_issue 5
_journal_name_full 'Crystal Growth &amp; Design'
_journal_page_first 691
_journal_paper_doi 10.1021/cg030013z
_journal_volume 3
_journal_year 2003
_chemical_formula_sum 'C138 H94 Fe2 N8 O'
_chemical_formula_weight 1991.92
_chemical_name_common C60^.^\m-O[Fe(OEP)]~2~^.^benzene
_chemical_name_systematic
; 
 ? 
;
_space_group_IT_number 7
_symmetry_cell_setting monoclinic
_symmetry_space_group_name_Hall 'P -2yac'
_symmetry_space_group_name_H-M 'P 1 n 1'
_atom_sites_solution_hydrogens geom
_atom_sites_solution_primary direct
_atom_sites_solution_secondary difmap
_audit_creation_method SHELXL-97
_cell_angle_alpha 90.00
_cell_angle_beta 102.1940(10)
_cell_angle_gamma 90.00
_cell_formula_units_Z 4
_cell_length_a 17.1533(6)
_cell_length_b 24.0768(9)
_cell_length_c 23.5407(9)
_cell_measurement_reflns_used 7973
_cell_measurement_temperature 90(2)
_cell_measurement_theta_max 31.1
_cell_measurement_theta_min 2.4
_cell_volume 9502.9(6)
_computing_cell_refinement 'Bruker SMART'
_computing_data_collection 'Bruker SMART'
_computing_data_reduction 'SHELXS-97 (Sheldrick, 1990)'
_computing_molecular_graphics 'SHELXTL 5, XP (Sheldrick, 1994)'
_computing_publication_material 'SHELXL-97 (Sheldrick, 1997)'
_computing_structure_refinement 'SHELXL-97 (Sheldrick, 1997)'
_computing_structure_solution 'SHELXS-97 (Sheldrick, 1990)'
_diffrn_ambient_temperature 90(2)
_diffrn_detector_area_resol_mean 8.3
_diffrn_measured_fraction_theta_full 0.955
_diffrn_measured_fraction_theta_max 0.955
_diffrn_measurement_device_type 'Bruker SMART 1000'
_diffrn_measurement_method \w
_diffrn_radiation_monochromator graphite
_diffrn_radiation_source 'normal-focus sealed tube'
_diffrn_radiation_type MoK\a
_diffrn_radiation_wavelength 0.71073
_diffrn_reflns_av_R_equivalents 0.0505
_diffrn_reflns_av_sigmaI/netI 0.0699
_diffrn_reflns_limit_h_max 24
_diffrn_reflns_limit_h_min -24
_diffrn_reflns_limit_k_max 35
_diffrn_reflns_limit_k_min 0
_diffrn_reflns_limit_l_max 33
_diffrn_reflns_limit_l_min -34
_diffrn_reflns_number 129730
_diffrn_reflns_theta_full 31.49
_diffrn_reflns_theta_max 31.49
_diffrn_reflns_theta_min 0.85
_exptl_absorpt_coefficient_mu 0.371
_exptl_absorpt_correction_T_max 0.923
_exptl_absorpt_correction_T_min 0.814
_exptl_absorpt_correction_type none
_exptl_crystal_colour black
_exptl_crystal_density_diffrn 1.392
_exptl_crystal_density_method 'not measured'
_exptl_crystal_description prism
_exptl_crystal_F_000 4152
_exptl_crystal_size_max 0.58
_exptl_crystal_size_mid 0.36
_exptl_crystal_size_min 0.22
_refine_diff_density_max 0.695
_refine_diff_density_min -0.658
_refine_diff_density_rms 0.087
_refine_ls_abs_structure_details 'Flack H D (1983), Acta Cryst. A39, 876-881'
_refine_ls_abs_structure_Flack -0.011(6)
_refine_ls_extinction_method none
_refine_ls_goodness_of_fit_ref 1.007
_refine_ls_hydrogen_treatment constr
_refine_ls_matrix_type full
_refine_ls_number_parameters 2684
_refine_ls_number_reflns 58098
_refine_ls_number_restraints 2
_refine_ls_restrained_S_all 1.007
_refine_ls_R_factor_all 0.0819
_refine_ls_R_factor_gt 0.0541
_refine_ls_shift/su_max 0.002
_refine_ls_shift/su_mean 0.000
_refine_ls_structure_factor_coef Fsqd
_refine_ls_weighting_details 'calc w=1/[\s^2^(Fo^2^)+(0.0636P)^2^] where P=(Fo^2^+2Fc^2^)/3'
_refine_ls_weighting_scheme calc
_refine_ls_wR_factor_gt 0.1139
_refine_ls_wR_factor_ref 0.1258
_reflns_number_gt 43647
_reflns_number_total 58098
_reflns_threshold_expression I>2\s(I)
_cod_data_source_file cg030013z_s1.cif
_cod_data_source_block hml65
_cod_original_sg_symbol_H-M 'P n'
_cod_database_code 4505675

loop_
_symmetry_equiv_pos_as_xyz
'x, y, z'
'x+1/2, -y, z+1/2'

loop_
_atom_site_label
_atom_site_type_symbol
_atom_site_fract_x
_atom_site_fract_y
_atom_site_fract_z
_atom_site_U_iso_or_equiv
_atom_site_adp_type
_atom_site_occupancy
_atom_site_symmetry_multiplicity
_atom_site_calc_flag
_atom_site_refinement_flags
C1 C 0.85559(19) 0.97075(14) 0.38903(13) 0.0322(7) Uani 1 1 d .
C2 C 0.8173(2) 0.92025(15) 0.37611(15) 0.0377(8) Uani 1 1 d .
C3 C 0.76897(18) 0.90885(14) 0.31985(16) 0.0360(8) Uani 1 1 d .
C4 C 0.75835(16) 0.94901(14) 0.27737(15) 0.0319(7) Uani 1 1 d .
C5 C 0.79725(17) 1.00288(12) 0.28928(13) 0.0263(6) Uani 1 1 d .
C6 C 0.84500(19) 1.01384(13) 0.34310(14) 0.0308(7) Uani 1 1 d .
C7 C 0.9191(2) 1.04252(13) 0.34881(14) 0.0317(7) Uani 1 1 d .
C8 C 0.97707(19) 1.01777(13) 0.39745(13) 0.0317(7) Uani 1 1 d .
C9 C 0.9365(2) 0.97408(14) 0.42168(13) 0.0347(7) Uani 1 1 d .
C10 C 0.9766(2) 0.92589(15) 0.44145(12) 0.0387(8) Uani 1 1 d .
C11 C 0.9368(2) 0.87158(14) 0.42960(13) 0.0342(7) Uani 1 1 d .
C12 C 0.8599(2) 0.86839(15) 0.39745(15) 0.0379(8) Uani 1 1 d .
C13 C 0.8375(2) 0.82666(14) 0.35429(16) 0.0388(8) Uani 1 1 d .
C14 C 0.77964(18) 0.85143(14) 0.30499(17) 0.0368(8) Uani 1 1 d .
C15 C 0.78245(18) 0.83584(14) 0.24895(17) 0.0381(8) Uani 1 1 d .
C16 C 0.77235(17) 0.87848(13) 0.20291(15) 0.0347(8) Uani 1 1 d .
C17 C 0.76006(16) 0.93349(13) 0.21740(14) 0.0307(7) Uani 1 1 d .
C18 C 0.79960(16) 0.97741(12) 0.19286(12) 0.0247(6) Uani 1 1 d .
C19 C 0.82241(16) 1.02017(12) 0.23685(13) 0.0236(6) Uani 1 1 d .
C20 C 0.89467(17) 1.04820(11) 0.24183(12) 0.0228(6) Uani 1 1 d .
C21 C 0.94364(18) 1.05974(11) 0.29902(13) 0.0260(6) Uani 1 1 d .
C22 C 1.02759(18) 1.05303(11) 0.29592(14) 0.0295(7) Uani 1 1 d .
C23 C 1.08176(19) 1.02994(13) 0.34212(15) 0.0335(7) Uani 1 1 d .
C24 C 1.0553(2) 1.01205(13) 0.39329(14) 0.0351(8) Uani 1 1 d .
C25 C 1.0986(2) 0.96077(14) 0.41441(14) 0.0351(8) Uani 1 1 d .
C26 C 1.06048(19) 0.91929(14) 0.43769(12) 0.0324(7) Uani 1 1 d .
C27 C 1.07145(18) 0.86171(13) 0.42370(12) 0.0298(7) Uani 1 1 d .
C28 C 0.99676(19) 0.83244(13) 0.41865(13) 0.0314(7) Uani 1 1 d .
C29 C 0.97496(19) 0.79157(12) 0.37664(13) 0.0292(7) Uani 1 1 d .
C30 C 0.89312(18) 0.78913(12) 0.34349(15) 0.0324(7) Uani 1 1 d .
C31 C 0.89523(19) 0.77349(12) 0.28320(15) 0.0340(7) Uani 1 1 d .
C32 C 0.8408(2) 0.79683(13) 0.23689(16) 0.0372(8) Uani 1 1 d .
C33 C 0.8676(2) 0.81447(13) 0.18601(14) 0.0333(7) Uani 1 1 d .
C34 C 0.82436(19) 0.86581(13) 0.16499(14) 0.0332(7) Uani 1 1 d .
C35 C 0.86277(19) 0.90722(13) 0.14151(12) 0.0301(7) Uani 1 1 d .
C36 C 0.85087(18) 0.96458(12) 0.15570(12) 0.0267(6) Uani 1 1 d .
C37 C 0.92519(18) 0.99374(12) 0.16095(12) 0.0263(6) Uani 1 1 d .
C38 C 0.94712(18) 1.03481(11) 0.20282(13) 0.0253(6) Uani 1 1 d .
C39 C 1.02912(18) 1.03747(12) 0.23602(15) 0.0287(7) Uani 1 1 d .
C40 C 1.14012(17) 0.99052(13) 0.33006(16) 0.0342(7) Uani 1 1 d .
C41 C 1.14998(18) 0.94764(13) 0.37565(14) 0.0332(7) Uani 1 1 d .
C42 C 1.16232(16) 0.89315(13) 0.36181(14) 0.0290(7) Uani 1 1 d .
C43 C 1.12225(16) 0.84870(12) 0.38614(12) 0.0260(6) Uani 1 1 d .
C44 C 1.09948(17) 0.80627(11) 0.34225(12) 0.0237(6) Uani 1 1 d .
C45 C 1.02763(18) 0.77812(11) 0.33745(12) 0.0245(6) Uani 1 1 d .
C46 C 0.97904(18) 0.76679(11) 0.28022(13) 0.0258(6) Uani 1 1 d .
C47 C 1.00439(19) 0.78399(12) 0.23066(13) 0.0284(6) Uani 1 1 d .
C48 C 0.9465(2) 0.80877(12) 0.18155(13) 0.0292(7) Uani 1 1 d .
C49 C 0.9875(2) 0.85251(13) 0.15749(12) 0.0293(7) Uani 1 1 d .
C50 C 0.9463(2) 0.90079(13) 0.13790(12) 0.0301(7) Uani 1 1 d .
C51 C 0.98513(18) 0.95446(12) 0.15041(12) 0.0255(6) Uani 1 1 d .
C52 C 1.06206(19) 0.95744(13) 0.18206(13) 0.0304(7) Uani 1 1 d .
C53 C 1.08536(18) 0.99962(12) 0.22534(15) 0.0298(7) Uani 1 1 d .
C54 C 1.14208(17) 0.97530(13) 0.27409(16) 0.0331(7) Uani 1 1 d .
C55 C 1.15443(16) 0.91804(13) 0.25921(15) 0.0307(7) Uani 1 1 d .
C56 C 1.16473(16) 0.87779(13) 0.30183(14) 0.0294(7) Uani 1 1 d .
C57 C 1.12518(17) 0.82340(12) 0.29024(13) 0.0259(6) Uani 1 1 d .
C58 C 1.07889(18) 0.81296(12) 0.23550(13) 0.0278(6) Uani 1 1 d .
C59 C 1.06833(18) 0.85562(12) 0.18995(13) 0.0281(6) Uani 1 1 d .
C60 C 1.10581(18) 0.90624(13) 0.20264(14) 0.0304(7) Uani 1 1 d .
Fe1 Fe 0.69269(2) 0.958654(15) 0.453344(15) 0.01372(7) Uani 1 1 d .
Fe2 Fe 0.58320(2) 0.994893(14) 0.553646(15) 0.01391(7) Uani 1 1 d .
N1 N 0.79029(12) 1.00785(8) 0.49406(9) 0.0143(4) Uani 1 1 d .
N2 N 0.67146(12) 1.01876(9) 0.38755(9) 0.0155(4) Uani 1 1 d .
N3 N 0.64035(12) 0.90164(8) 0.38905(9) 0.0158(4) Uani 1 1 d .
N4 N 0.75645(13) 0.89175(9) 0.49668(9) 0.0167(4) Uani 1 1 d .
N5 N 0.66721(12) 0.96497(8) 0.62501(9) 0.0158(4) Uani 1 1 d .
N6 N 0.50572(12) 0.93473(8) 0.57499(9) 0.0154(4) Uani 1 1 d .
N7 N 0.48166(12) 1.04004(8) 0.51665(9) 0.0150(4) Uani 1 1 d .
N8 N 0.64152(12) 1.07155(8) 0.56897(9) 0.0148(4) Uani 1 1 d .
O1 O 0.61630(10) 0.96814(7) 0.49244(8) 0.0182(4) Uani 1 1 d .
C61 C 0.85061(14) 0.99339(10) 0.54003(10) 0.0155(5) Uani 1 1 d .
C62 C 0.90392(15) 1.04012(10) 0.55751(11) 0.0168(5) Uani 1 1 d .
C63 C 0.87477(15) 1.08335(10) 0.52223(11) 0.0174(5) Uani 1 1 d .
C64 C 0.80354(14) 1.06275(10) 0.48257(11) 0.0157(5) Uani 1 1 d .
C65 C 0.75838(16) 1.09297(11) 0.43687(11) 0.0185(5) Uani 1 1 d .
H65A H 0.7690 1.1317 0.4363 0.022 Uiso 1 1 calc R
C66 C 0.69949(15) 1.07272(10) 0.39201(11) 0.0165(5) Uani 1 1 d .
C67 C 0.66247(15) 1.10428(11) 0.34075(11) 0.0181(5) Uani 1 1 d .
C68 C 0.61361(15) 1.06869(11) 0.30485(11) 0.0186(5) Uani 1 1 d .
C69 C 0.61911(14) 1.01509(11) 0.33478(11) 0.0175(5) Uani 1 1 d .
C70 C 0.58143(14) 0.96646(11) 0.31165(11) 0.0191(5) Uani 1 1 d .
H70A H 0.5441 0.9697 0.2758 0.023 Uiso 1 1 calc R
C71 C 0.59294(14) 0.91362(11) 0.33576(11) 0.0180(5) Uani 1 1 d .
C72 C 0.56224(15) 0.86235(11) 0.30648(11) 0.0194(5) Uani 1 1 d .
C73 C 0.59239(16) 0.81953(11) 0.34305(12) 0.0206(5) Uani 1 1 d .
C74 C 0.64004(15) 0.84472(10) 0.39458(11) 0.0175(5) Uani 1 1 d .
C75 C 0.68121(16) 0.81526(11) 0.44255(11) 0.0198(5) Uani 1 1 d .
H75A H 0.6719 0.7764 0.4425 0.024 Uiso 1 1 calc R
C76 C 0.73443(15) 0.83653(10) 0.49050(11) 0.0176(5) Uani 1 1 d .
C77 C 0.77913(16) 0.80359(10) 0.53797(11) 0.0195(5) Uani 1 1 d .
C78 C 0.83123(16) 0.83946(10) 0.57187(11) 0.0179(5) Uani 1 1 d .
C79 C 0.81668(15) 0.89408(10) 0.54571(11) 0.0167(5) Uani 1 1 d .
C80 C 0.86063(15) 0.94087(10) 0.56517(11) 0.0168(5) Uani 1 1 d .
H80A H 0.9017 0.9369 0.5990 0.020 Uiso 1 1 calc R
C81 C 0.97863(16) 1.03875(11) 0.60376(12) 0.0244(6) Uani 1 1 d .
H81A H 0.9730 1.0102 0.6329 0.029 Uiso 1 1 calc R
H81B H 0.9855 1.0751 0.6238 0.029 Uiso 1 1 calc R
C82 C 1.05272(19) 1.0261(2) 0.58026(16) 0.0534(11) Uani 1 1 d .
H82A H 1.0996 1.0258 0.6124 0.080 Uiso 1 1 calc R
H82B H 1.0595 1.0547 0.5521 0.080 Uiso 1 1 calc R
H82C H 1.0469 0.9897 0.5612 0.080 Uiso 1 1 calc R
C83 C 0.90939(16) 1.14038(10) 0.52025(12) 0.0199(5) Uani 1 1 d .
H83A H 0.9442 1.1488 0.5585 0.024 Uiso 1 1 calc R
H83B H 0.8655 1.1679 0.5133 0.024 Uiso 1 1 calc R
C84 C 0.95812(17) 1.14667(11) 0.47279(13) 0.0251(6) Uani 1 1 d .
H84A H 0.9792 1.1846 0.4736 0.038 Uiso 1 1 calc R
H84B H 0.9238 1.1393 0.4347 0.038 Uiso 1 1 calc R
H84C H 1.0025 1.1202 0.4799 0.038 Uiso 1 1 calc R
C85 C 0.68280(17) 1.16345(11) 0.32926(13) 0.0244(6) Uani 1 1 d .
H85A H 0.6865 1.1854 0.3653 0.029 Uiso 1 1 calc R
H85B H 0.6393 1.1794 0.2993 0.029 Uiso 1 1 calc R
C86 C 0.76190(18) 1.16855(12) 0.30859(13) 0.0299(7) Uani 1 1 d .
H86A H 0.7724 1.2077 0.3017 0.045 Uiso 1 1 calc R
H86B H 0.7582 1.1476 0.2724 0.045 Uiso 1 1 calc R
H86C H 0.8055 1.1536 0.3384 0.045 Uiso 1 1 calc R
C87 C 0.56549(16) 1.08034(12) 0.24482(12) 0.0236(6) Uani 1 1 d .
H87A H 0.5424 1.1181 0.2441 0.028 Uiso 1 1 calc R
H87B H 0.5207 1.0536 0.2359 0.028 Uiso 1 1 calc R
C88 C 0.61393(19) 1.07634(16) 0.19798(13) 0.0381(8) Uani 1 1 d .
H88A H 0.5795 1.0843 0.1600 0.057 Uiso 1 1 calc R
H88B H 0.6359 1.0388 0.1977 0.057 Uiso 1 1 calc R
H88C H 0.6577 1.1033 0.2059 0.057 Uiso 1 1 calc R
C89 C 0.51028(16) 0.85658(11) 0.24677(12) 0.0221(6) Uani 1 1 d .
H89A H 0.4812 0.8918 0.2360 0.027 Uiso 1 1 calc R
H89B H 0.4703 0.8271 0.2474 0.027 Uiso 1 1 calc R
C90 C 0.55827(18) 0.84234(13) 0.20090(12) 0.0282(6) Uani 1 1 d .
H90A H 0.5221 0.8390 0.1628 0.042 Uiso 1 1 calc R
H90B H 0.5863 0.8071 0.2110 0.042 Uiso 1 1 calc R
H90C H 0.5972 0.8718 0.1995 0.042 Uiso 1 1 calc R
C91 C 0.58337(17) 0.75753(11) 0.33224(12) 0.0233(6) Uani 1 1 d .
H91A H 0.6357 0.7395 0.3465 0.028 Uiso 1 1 calc R
H91B H 0.5678 0.7510 0.2898 0.028 Uiso 1 1 calc R
C92 C 0.5221(2) 0.73043(13) 0.36150(14) 0.0364(8) Uani 1 1 d .
H92A H 0.5193 0.6906 0.3528 0.055 Uiso 1 1 calc R
H92B H 0.4697 0.7474 0.3469 0.055 Uiso 1 1 calc R
H92C H 0.5377 0.7359 0.4036 0.055 Uiso 1 1 calc R
C93 C 0.76586(17) 0.74296(11) 0.54782(12) 0.0250(6) Uani 1 1 d .
H93A H 0.8135 0.7275 0.5744 0.030 Uiso 1 1 calc R
H93B H 0.7589 0.7229 0.5104 0.030 Uiso 1 1 calc R
C94 C 0.69275(18) 0.73353(12) 0.57379(14) 0.0308(7) Uani 1 1 d .
H94A H 0.6860 0.6937 0.5796 0.046 Uiso 1 1 calc R
H94B H 0.6453 0.7481 0.5472 0.046 Uiso 1 1 calc R
H94C H 0.6999 0.7528 0.6112 0.046 Uiso 1 1 calc R
C95 C 0.89512(16) 0.82598(11) 0.62443(12) 0.0227(6) Uani 1 1 d .
H95A H 0.8760 0.7961 0.6469 0.027 Uiso 1 1 calc R
H95B H 0.9059 0.8592 0.6497 0.027 Uiso 1 1 calc R
C96 C 0.97266(18) 0.80733(14) 0.60734(15) 0.0351(7) Uani 1 1 d .
H96A H 1.0129 0.7989 0.6425 0.053 Uiso 1 1 calc R
H96B H 0.9923 0.8371 0.5857 0.053 Uiso 1 1 calc R
H96C H 0.9623 0.7740 0.5829 0.053 Uiso 1 1 calc R
C97 C 0.73669(14) 0.99019(10) 0.65291(11) 0.0163(5) Uani 1 1 d .
C98 C 0.78326(15) 0.95270(11) 0.69492(11) 0.0188(5) Uani 1 1 d .
C99 C 0.74091(15) 0.90412(11) 0.69171(11) 0.0193(5) Uani 1 1 d .
C100 C 0.66786(15) 0.91279(10) 0.64855(11) 0.0180(5) Uani 1 1 d .
C101 C 0.60377(16) 0.87584(10) 0.63813(11) 0.0191(5) Uani 1 1 d .
H10A H 0.6132 0.8397 0.6542 0.023 Uiso 1 1 calc R
C102 C 0.52762(16) 0.88700(10) 0.60655(11) 0.0172(5) Uani 1 1 d .
C103 C 0.45848(16) 0.85201(10) 0.60513(11) 0.0195(5) Uani 1 1 d .
C104 C 0.39457(16) 0.87898(11) 0.57203(11) 0.0198(5) Uani 1 1 d .
C105 C 0.42458(15) 0.93063(10) 0.55333(11) 0.0167(5) Uani 1 1 d .
C106 C 0.37808(15) 0.97043(11) 0.51915(11) 0.0182(5) Uani 1 1 d .
H10B H 0.3233 0.9618 0.5055 0.022 Uiso 1 1 calc R
C107 C 0.40391(15) 1.02165(10) 0.50298(10) 0.0165(5) Uani 1 1 d .
C108 C 0.35185(15) 1.06365(11) 0.47063(11) 0.0186(5) Uani 1 1 d .
C109 C 0.39969(15) 1.10778(11) 0.46460(11) 0.0193(5) Uani 1 1 d .
C110 C 0.48040(15) 1.09258(11) 0.49398(11) 0.0175(5) Uani 1 1 d .
C111 C 0.54560(15) 1.12825(11) 0.50173(11) 0.0181(5) Uani 1 1 d .
H11A H 0.5392 1.1616 0.4796 0.022 Uiso 1 1 calc R
C112 C 0.61905(15) 1.11987(10) 0.53863(11) 0.0163(5) Uani 1 1 d .
C113 C 0.67934(15) 1.16250(10) 0.55576(11) 0.0178(5) Uani 1 1 d .
C114 C 0.73770(15) 1.13964(10) 0.59781(11) 0.0168(5) Uani 1 1 d .
C115 C 0.71409(14) 1.08248(10) 0.60501(11) 0.0162(5) Uani 1 1 d .
C116 C 0.75822(15) 1.04480(10) 0.64311(11) 0.0179(5) Uani 1 1 d .
H11B H 0.8082 1.0573 0.6648 0.021 Uiso 1 1 calc R
C117 C 0.86119(15) 0.96651(12) 0.73478(12) 0.0237(6) Uani 1 1 d .
H11C H 0.8942 0.9879 0.7127 0.028 Uiso 1 1 calc R
H11D H 0.8898 0.9315 0.7476 0.028 Uiso 1 1 calc R
C118 C 0.85338(19) 0.99983(15) 0.78851(15) 0.0380(8) Uani 1 1 d .
H11E H 0.9066 1.0072 0.8123 0.057 Uiso 1 1 calc R
H11F H 0.8221 0.9786 0.8113 0.057 Uiso 1 1 calc R
H11G H 0.8265 1.0351 0.7764 0.057 Uiso 1 1 calc R
C119 C 0.76154(17) 0.85281(11) 0.72799(12) 0.0237(6) Uani 1 1 d .
H11H H 0.8203 0.8494 0.7397 0.028 Uiso 1 1 calc R
H11I H 0.7411 0.8198 0.7045 0.028 Uiso 1 1 calc R
C120 C 0.7258(2) 0.85419(14) 0.78285(14) 0.0345(7) Uani 1 1 d .
H12A H 0.7405 0.8201 0.8054 0.052 Uiso 1 1 calc R
H12B H 0.6676 0.8568 0.7714 0.052 Uiso 1 1 calc R
H12C H 0.7467 0.8865 0.8066 0.052 Uiso 1 1 calc R
C121 C 0.45942(18) 0.79746(11) 0.63624(13) 0.0262(6) Uani 1 1 d .
H12D H 0.5106 0.7783 0.6365 0.031 Uiso 1 1 calc R
H12E H 0.4158 0.7737 0.6149 0.031 Uiso 1 1 calc R
C122 C 0.4492(2) 0.80483(13) 0.69918(14) 0.0357(7) Uani 1 1 d .
H12F H 0.4502 0.7684 0.7178 0.054 Uiso 1 1 calc R
H12G H 0.3982 0.8231 0.6991 0.054 Uiso 1 1 calc R
H12H H 0.4929 0.8277 0.7207 0.054 Uiso 1 1 calc R
C123 C 0.30883(16) 0.86072(11) 0.55672(13) 0.0240(6) Uani 1 1 d .
H12I H 0.3066 0.8199 0.5615 0.029 Uiso 1 1 calc R
H12J H 0.2870 0.8693 0.5153 0.029 Uiso 1 1 calc R
C124 C 0.25646(18) 0.88802(14) 0.59342(15) 0.0354(7) Uani 1 1 d .
H12K H 0.2017 0.8743 0.5812 0.053 Uiso 1 1 calc R
H12L H 0.2572 0.9284 0.5882 0.053 Uiso 1 1 calc R
H12M H 0.2768 0.8789 0.6345 0.053 Uiso 1 1 calc R
C125 C 0.26308(15) 1.05980(12) 0.45181(12) 0.0240(6) Uani 1 1 d .
H12N H 0.2484 1.0211 0.4399 0.029 Uiso 1 1 calc R
H12O H 0.2452 1.0840 0.4175 0.029 Uiso 1 1 calc R
C126 C 0.21937(18) 1.07683(16) 0.49937(15) 0.0399(8) Uani 1 1 d .
H12P H 0.1617 1.0735 0.4846 0.060 Uiso 1 1 calc R
H12Q H 0.2326 1.1154 0.5108 0.060 Uiso 1 1 calc R
H12R H 0.2358 1.0525 0.5332 0.060 Uiso 1 1 calc R
C127 C 0.37472(17) 1.16397(11) 0.44012(13) 0.0262(6) Uani 1 1 d .
H12S H 0.3215 1.1613 0.4139 0.031 Uiso 1 1 calc R
H12T H 0.4130 1.1772 0.4170 0.031 Uiso 1 1 calc R
C128 C 0.37141(19) 1.20607(13) 0.48922(14) 0.0327(7) Uani 1 1 d .
H12U H 0.3550 1.2425 0.4722 0.049 Uiso 1 1 calc R
H12V H 0.4243 1.2091 0.5148 0.049 Uiso 1 1 calc R
H12W H 0.3329 1.1933 0.5117 0.049 Uiso 1 1 calc R
C129 C 0.67264(16) 1.22119(10) 0.53353(13) 0.0229(6) Uani 1 1 d .
H12X H 0.6457 1.2211 0.4920 0.028 Uiso 1 1 calc R
H12Y H 0.7268 1.2366 0.5365 0.028 Uiso 1 1 calc R
C130 C 0.62607(19) 1.25855(11) 0.56722(14) 0.0312(7) Uani 1 1 d .
H13A H 0.6233 1.2963 0.5512 0.047 Uiso 1 1 calc R
H13B H 0.6531 1.2594 0.6083 0.047 Uiso 1 1 calc R
H13C H 0.5720 1.2439 0.5637 0.047 Uiso 1 1 calc R
C131 C 0.80829(15) 1.16795(11) 0.63509(12) 0.0207(5) Uani 1 1 d .
H13D H 0.8221 1.2013 0.6147 0.025 Uiso 1 1 calc R
H13E H 0.8547 1.1425 0.6414 0.025 Uiso 1 1 calc R
C132 C 0.79146(17) 1.18528(13) 0.69444(13) 0.0275(6) Uani 1 1 d .
H13F H 0.8387 1.2036 0.7175 0.041 Uiso 1 1 calc R
H13G H 0.7788 1.1523 0.7151 0.041 Uiso 1 1 calc R
H13H H 0.7462 1.2110 0.6884 0.041 Uiso 1 1 calc R
C133 C -0.03328(19) 0.55176(13) 0.66759(12) 0.0273(6) Uani 1 1 d .
C134 C 0.04397(18) 0.54832(13) 0.69915(14) 0.0307(7) Uani 1 1 d .
C135 C 0.08847(18) 0.59854(14) 0.71940(14) 0.0324(7) Uani 1 1 d .
C136 C 0.0533(2) 0.64998(14) 0.70677(13) 0.0327(7) Uani 1 1 d .
C137 C -0.0286(2) 0.65387(13) 0.67331(12) 0.0317(7) Uani 1 1 d .
C138 C -0.0702(2) 0.60551(13) 0.65419(12) 0.0307(7) Uani 1 1 d .
C139 C -0.15363(19) 0.60073(13) 0.65756(12) 0.0293(7) Uani 1 1 d .
C140 C -0.16807(17) 0.54352(12) 0.67266(12) 0.0244(6) Uani 1 1 d .
C141 C -0.09345(17) 0.51338(12) 0.67839(12) 0.0238(6) Uani 1 1 d .
C142 C -0.07331(17) 0.47295(11) 0.72097(13) 0.0245(6) Uani 1 1 d .
C143 C 0.00803(18) 0.46905(12) 0.75383(14) 0.0290(7) Uani 1 1 d .
C144 C 0.06557(18) 0.50635(12) 0.74295(15) 0.0306(7) Uani 1 1 d .
C145 C 0.12289(17) 0.53005(13) 0.79124(16) 0.0341(8) Uani 1 1 d .
C146 C 0.13702(16) 0.58706(13) 0.77620(14) 0.0294(7) Uani 1 1 d .
C147 C 0.14793(16) 0.62789(13) 0.81895(14) 0.0273(6) Uani 1 1 d .
C148 C 0.11065(16) 0.68218(12) 0.80595(12) 0.0247(6) Uani 1 1 d .
C149 C 0.06437(18) 0.69295(12) 0.75117(13) 0.0287(7) Uani 1 1 d .
C150 C -0.0100(2) 0.72305(12) 0.74589(13) 0.0322(7) Uani 1 1 d .
C151 C -0.0671(2) 0.69856(12) 0.69765(13) 0.0350(8) Uani 1 1 d .
C152 C -0.1467(2) 0.69404(12) 0.70113(14) 0.0370(8) Uani 1 1 d .
C153 C -0.19079(19) 0.64346(13) 0.68060(14) 0.0336(8) Uani 1 1 d .
C154 C -0.24496(18) 0.63153(14) 0.71928(15) 0.0361(8) Uani 1 1 d .
C155 C -0.25807(16) 0.57722(14) 0.73363(14) 0.0313(7) Uani 1 1 d .
C156 C -0.21906(16) 0.53182(12) 0.70974(12) 0.0247(6) Uani 1 1 d .
C157 C -0.19738(17) 0.48957(12) 0.75400(12) 0.0239(6) Uani 1 1 d .
C158 C -0.12633(18) 0.46082(11) 0.75961(13) 0.0252(6) Uani 1 1 d .
C159 C -0.07717(19) 0.44946(11) 0.81682(14) 0.0300(7) Uani 1 1 d .
C160 C 0.00615(19) 0.45450(11) 0.81328(15) 0.0324(7) Uani 1 1 d .
C161 C 0.06059(19) 0.47804(12) 0.85969(15) 0.0359(8) Uani 1 1 d .
C30A C 0.12039(17) 0.51624(12) 0.84794(16) 0.0354(8) Uani 1 1 d .
C162 C 0.13154(17) 0.55907(13) 0.89275(14) 0.0320(7) Uani 1 1 d .
C163 C 0.14513(16) 0.61358(12) 0.87830(13) 0.0264(6) Uani 1 1 d .
C164 C 0.10658(16) 0.65891(12) 0.90242(12) 0.0236(6) Uani 1 1 d .
C165 C 0.08495(17) 0.70073(11) 0.85792(12) 0.0233(6) Uani 1 1 d .
C166 C 0.01355(18) 0.73012(11) 0.85247(13) 0.0263(6) Uani 1 1 d .
C167 C -0.03452(19) 0.74119(11) 0.79493(14) 0.0301(7) Uani 1 1 d .
C168 C -0.1177(2) 0.73597(12) 0.79835(16) 0.0365(8) Uani 1 1 d .
C169 C -0.1731(2) 0.71254(13) 0.75260(16) 0.0387(8) Uani 1 1 d .
C170 C -0.23361(18) 0.67436(14) 0.76399(17) 0.0421(9) Uani 1 1 d .
C171 C -0.26053(16) 0.56272(15) 0.79315(15) 0.0352(8) Uani 1 1 d .
C172 C -0.22313(18) 0.50858(13) 0.80583(14) 0.0305(7) Uani 1 1 d .
C173 C -0.1761(2) 0.49752(15) 0.86061(14) 0.0364(8) Uani 1 1 d .
C174 C -0.1024(2) 0.46763(13) 0.86599(13) 0.0348(8) Uani 1 1 d .
C175 C -0.0448(2) 0.49229(14) 0.91465(13) 0.0396(9) Uani 1 1 d .
C176 C 0.0351(2) 0.49687(13) 0.91102(14) 0.0391(9) Uani 1 1 d .
C177 C 0.0791(2) 0.54721(13) 0.93169(13) 0.0347(8) Uani 1 1 d .
C178 C 0.0415(2) 0.59040(14) 0.95447(12) 0.0337(8) Uani 1 1 d .
C179 C 0.05515(18) 0.64731(13) 0.93972(12) 0.0281(6) Uani 1 1 d .
C180 C -0.01934(18) 0.67757(13) 0.93386(13) 0.0304(7) Uani 1 1 d .
C181 C -0.03967(18) 0.71769(12) 0.89120(14) 0.0297(7) Uani 1 1 d .
C182 C -0.12090(19) 0.72141(13) 0.85806(16) 0.0360(8) Uani 1 1 d .
C183 C -0.1786(2) 0.68474(16) 0.86894(17) 0.0422(9) Uani 1 1 d .
C184 C -0.23572(18) 0.66056(16) 0.82056(18) 0.0445(10) Uani 1 1 d .
C185 C -0.24921(18) 0.60352(16) 0.83596(17) 0.0416(9) Uani 1 1 d .
C186 C -0.2012(2) 0.59233(17) 0.89295(15) 0.0422(9) Uani 1 1 d .
C187 C -0.1651(2) 0.54075(17) 0.90491(14) 0.0418(9) Uani 1 1 d .
C188 C -0.0836(2) 0.53670(16) 0.93804(13) 0.0412(9) Uani 1 1 d .
C189 C -0.0425(2) 0.58540(16) 0.95805(12) 0.0392(9) Uani 1 1 d .
C190 C -0.0796(2) 0.63896(15) 0.94538(13) 0.0371(8) Uani 1 1 d .
C191 C -0.1573(2) 0.64287(17) 0.91351(16) 0.0425(9) Uani 1 1 d .
Fe3 Fe 0.064603(19) 0.506781(14) 0.568144(14) 0.01162(7) Uani 1 1 d .
Fe4 Fe 0.172742(19) 0.469157(15) 0.466849(15) 0.01311(7) Uani 1 1 d .
O2 O 0.09689(10) 0.48314(7) 0.50584(7) 0.0163(3) Uani 1 1 d .
N9 N 0.14814(12) 0.47502(8) 0.63794(9) 0.0136(4) Uani 1 1 d .
N10 N -0.01416(12) 0.44642(8) 0.58793(9) 0.0124(4) Uani 1 1 d .
N11 N -0.03670(12) 0.55280(8) 0.53228(9) 0.0139(4) Uani 1 1 d .
N12 N 0.12332(12) 0.58284(8) 0.58532(9) 0.0143(4) Uani 1 1 d .
N13 N 0.22909(12) 0.40066(9) 0.51205(9) 0.0147(4) Uani 1 1 d .
N14 N 0.27488(12) 0.51477(8) 0.50634(9) 0.0145(4) Uani 1 1 d .
N15 N 0.15784(12) 0.52795(9) 0.39985(9) 0.0159(4) Uani 1 1 d .
N16 N 0.11592(12) 0.41273(9) 0.40412(9) 0.0154(4) Uani 1 1 d .
C192 C 0.21940(14) 0.49864(10) 0.66529(10) 0.0146(5) Uani 1 1 d .
C193 C 0.26579(14) 0.45989(10) 0.70579(10) 0.0156(5) Uani 1 1 d .
C194 C 0.22249(15) 0.41197(10) 0.70213(10) 0.0160(5) Uani 1 1 d .
C195 C 0.14819(15) 0.42225(10) 0.66029(10) 0.0151(5) Uani 1 1 d .
C196 C 0.08327(14) 0.38644(10) 0.65023(10) 0.0150(5) Uani 1 1 d .
H19A H 0.0920 0.3501 0.6660 0.018 Uiso 1 1 calc R
C197 C 0.00653(14) 0.39866(10) 0.61926(10) 0.0145(5) Uani 1 1 d .
C198 C -0.06258(15) 0.36418(10) 0.61783(11) 0.0178(5) Uani 1 1 d .
C199 C -0.12623(15) 0.39179(10) 0.58465(11) 0.0164(5) Uani 1 1 d .
C200 C -0.09480(14) 0.44293(10) 0.56638(10) 0.0145(5) Uani 1 1 d .
C201 C -0.14031(14) 0.48295(10) 0.53147(10) 0.0156(5) Uani 1 1 d .
H20A H -0.1952 0.4748 0.5175 0.019 Uiso 1 1 calc R
C202 C -0.11343(14) 0.53333(10) 0.51517(10) 0.0145(5) Uani 1 1 d .
C203 C -0.16172(15) 0.57362(10) 0.47692(11) 0.0168(5) Uani 1 1 d .
C204 C -0.11240(15) 0.61644(10) 0.46999(11) 0.0175(5) Uani 1 1 d .
C205 C -0.03519(15) 0.60378(10) 0.50668(11) 0.0170(5) Uani 1 1 d .
C206 C 0.02907(15) 0.64034(11) 0.51765(11) 0.0188(5) Uani 1 1 d .
H20B H 0.0233 0.6742 0.4964 0.023 Uiso 1 1 calc R
C207 C 0.10076(14) 0.63190(10) 0.55668(11) 0.0162(5) Uani 1 1 d .
C208 C 0.16121(15) 0.67441(10) 0.57536(11) 0.0182(5) Uani 1 1 d .
C209 C 0.22074(14) 0.64999(10) 0.61498(11) 0.0165(5) Uani 1 1 d .
C210 C 0.19733(14) 0.59252(10) 0.62085(10) 0.0142(5) Uani 1 1 d .
C211 C 0.24175(14) 0.55317(10) 0.65691(10) 0.0147(5) Uani 1 1 d .
H21A H 0.2927 0.5646 0.6781 0.018 Uiso 1 1 calc R
C212 C 0.34476(14) 0.47239(11) 0.74514(11) 0.0178(5) Uani 1 1 d .
H21B H 0.3777 0.4940 0.7232 0.021 Uiso 1 1 calc R
H21C H 0.3728 0.4370 0.7571 0.021 Uiso 1 1 calc R
C213 C 0.33745(17) 0.50496(12) 0.79954(12) 0.0254(6) Uani 1 1 d .
H21D H 0.3907 0.5118 0.8233 0.038 Uiso 1 1 calc R
H21E H 0.3060 0.4834 0.8220 0.038 Uiso 1 1 calc R
H21F H 0.3109 0.5405 0.7881 0.038 Uiso 1 1 calc R
C214 C 0.24148(16) 0.35972(11) 0.73713(12) 0.0228(6) Uani 1 1 d .
H21G H 0.3001 0.3559 0.7494 0.027 Uiso 1 1 calc R
H21H H 0.2212 0.3274 0.7124 0.027 Uiso 1 1 calc R
C215 C 0.20462(19) 0.35952(14) 0.79097(13) 0.0337(7) Uani 1 1 d .
H21I H 0.2184 0.3248 0.8125 0.051 Uiso 1 1 calc R
H21J H 0.1465 0.3626 0.7789 0.051 Uiso 1 1 calc R
H21K H 0.2253 0.3911 0.8160 0.051 Uiso 1 1 calc R
C216 C -0.06312(17) 0.30981(11) 0.64923(12) 0.0231(6) Uani 1 1 d .
H21L H -0.0137 0.2891 0.6478 0.028 Uiso 1 1 calc R
H21M H -0.1090 0.2873 0.6291 0.028 Uiso 1 1 calc R
C217 C -0.06890(19) 0.31778(12) 0.71280(13) 0.0294(7) Uani 1 1 d .
H21N H -0.0691 0.2814 0.7315 0.044 Uiso 1 1 calc R
H21O H -0.1183 0.3376 0.7144 0.044 Uiso 1 1 calc R
H21P H -0.0230 0.3394 0.7332 0.044 Uiso 1 1 calc R
C218 C -0.21240(15) 0.37419(11) 0.56898(12) 0.0208(5) Uani 1 1 d .
H21Q H -0.2157 0.3336 0.5746 0.025 Uiso 1 1 calc R
H21R H -0.2337 0.3822 0.5273 0.025 Uiso 1 1 calc R
C219 C -0.26413(17) 0.40342(13) 0.60511(14) 0.0308(7) Uani 1 1 d .
H21S H -0.3193 0.3905 0.5931 0.046 Uiso 1 1 calc R
H21T H -0.2622 0.4436 0.5991 0.046 Uiso 1 1 calc R
H21U H -0.2441 0.3950 0.6463 0.046 Uiso 1 1 calc R
C220 C -0.24941(15) 0.56737(11) 0.45279(12) 0.0228(6) Uani 1 1 d .
H22A H -0.2610 0.5283 0.4406 0.027 Uiso 1 1 calc R
H22B H -0.2649 0.5912 0.4179 0.027 Uiso 1 1 calc R
C221 C -0.29909(17) 0.58330(14) 0.49710(16) 0.0364(8) Uani 1 1 d .
H22C H -0.3559 0.5787 0.4797 0.055 Uiso 1 1 calc R
H22D H -0.2886 0.6221 0.5087 0.055 Uiso 1 1 calc R
H22E H -0.2847 0.5593 0.5314 0.055 Uiso 1 1 calc R
C222 C -0.12738(17) 0.66339(11) 0.42770(12) 0.0244(6) Uani 1 1 d .
H22F H -0.1017 0.6976 0.4461 0.029 Uiso 1 1 calc R
H22G H -0.1854 0.6703 0.4156 0.029 Uiso 1 1 calc R
C223 C -0.0929(2) 0.64847(13) 0.37442(13) 0.0331(7) Uani 1 1 d .
H22H H -0.1025 0.6791 0.3464 0.050 Uiso 1 1 calc R
H22I H -0.1189 0.6147 0.3562 0.050 Uiso 1 1 calc R
H22J H -0.0354 0.6420 0.3867 0.050 Uiso 1 1 calc R
C224 C 0.15658(16) 0.73358(10) 0.55368(12) 0.0219(5) Uani 1 1 d .
H22K H 0.1013 0.7474 0.5496 0.026 Uiso 1 1 calc R
H22L H 0.1920 0.7572 0.5825 0.026 Uiso 1 1 calc R
C225 C 0.18084(19) 0.73807(12) 0.49598(13) 0.0297(6) Uani 1 1 d .
H22M H 0.1772 0.7769 0.4832 0.045 Uiso 1 1 calc R
H22N H 0.1453 0.7152 0.4672 0.045 Uiso 1 1 calc R
H22O H 0.2359 0.7250 0.5000 0.045 Uiso 1 1 calc R
C226 C 0.29336(15) 0.67712(11) 0.65130(11) 0.0192(5) Uani 1 1 d .
H22P H 0.3099 0.7086 0.6295 0.023 Uiso 1 1 calc R
H22Q H 0.3377 0.6500 0.6591 0.023 Uiso 1 1 calc R
C227 C 0.27708(17) 0.69837(13) 0.70930(13) 0.0283(6) Uani 1 1 d .
H22R H 0.3254 0.7158 0.7319 0.042 Uiso 1 1 calc R
H22S H 0.2617 0.6672 0.7313 0.042 Uiso 1 1 calc R
H22T H 0.2338 0.7257 0.7017 0.042 Uiso 1 1 calc R
C228 C 0.19942(15) 0.34697(10) 0.50837(11) 0.0168(5) Uani 1 1 d .
C229 C 0.24269(15) 0.31318(10) 0.55581(11) 0.0180(5) Uani 1 1 d .
C230 C 0.30089(15) 0.34658(10) 0.58691(11) 0.0172(5) Uani 1 1 d .
C231 C 0.29146(15) 0.40082(10) 0.55945(10) 0.0162(5) Uani 1 1 d .
C232 C 0.34027(14) 0.44611(10) 0.57764(10) 0.0150(5) Uani 1 1 d .
H23A H 0.3818 0.4410 0.6110 0.018 Uiso 1 1 calc R
C233 C 0.33438(14) 0.49832(10) 0.55189(10) 0.0149(5) Uani 1 1 d .
C234 C 0.39177(15) 0.54292(10) 0.56868(11) 0.0164(5) Uani 1 1 d .
C235 C 0.36539(15) 0.58665(10) 0.53324(11) 0.0165(5) Uani 1 1 d .
C236 C 0.29292(15) 0.56845(10) 0.49377(11) 0.0155(5) Uani 1 1 d .
C237 C 0.25168(16) 0.59916(11) 0.44704(11) 0.0182(5) Uani 1 1 d .
H23B H 0.2666 0.6370 0.4454 0.022 Uiso 1 1 calc R
C238 C 0.19114(15) 0.58035(10) 0.40266(11) 0.0168(5) Uani 1 1 d .
C239 C 0.15692(15) 0.61157(11) 0.35039(11) 0.0181(5) Uani 1 1 d .
C240 C 0.10345(15) 0.57736(11) 0.31609(11) 0.0197(5) Uani 1 1 d .
C241 C 0.10529(14) 0.52481(11) 0.34689(11) 0.0172(5) Uani 1 1 d .
C242 C 0.06401(14) 0.47725(11) 0.32439(11) 0.0184(5) Uani 1 1 d .
H24A H 0.0278 0.4809 0.2880 0.022 Uiso 1 1 calc R
C243 C 0.07046(14) 0.42489(11) 0.34988(11) 0.0168(5) Uani 1 1 d .
C244 C 0.03214(15) 0.37478(11) 0.32317(11) 0.0183(5) Uani 1 1 d .
C245 C 0.05317(14) 0.33254(11) 0.36243(11) 0.0176(5) Uani 1 1 d .
C246 C 0.10538(15) 0.35696(10) 0.41268(11) 0.0162(5) Uani 1 1 d .
C247 C 0.14159(15) 0.32753(11) 0.46215(11) 0.0172(5) Uani 1 1 d .
H24B H 0.1250 0.2901 0.4646 0.021 Uiso 1 1 calc R
C248 C 0.22429(16) 0.25385(11) 0.56565(12) 0.0226(6) Uani 1 1 d .
H24C H 0.2720 0.2363 0.5901 0.027 Uiso 1 1 calc R
H24D H 0.2129 0.2344 0.5278 0.027 Uiso 1 1 calc R
C249 C 0.1535(2) 0.24578(13) 0.59489(14) 0.0360(7) Uani 1 1 d .
H24E H 0.1449 0.2060 0.5999 0.054 Uiso 1 1 calc R
H24F H 0.1056 0.2621 0.5705 0.054 Uiso 1 1 calc R
H24G H 0.1647 0.2641 0.6329 0.054 Uiso 1 1 calc R
C250 C 0.36825(15) 0.33156(11) 0.63638(11) 0.0204(5) Uani 1 1 d .
H25A H 0.3532 0.2984 0.6565 0.024 Uiso 1 1 calc R
H25B H 0.3777 0.3626 0.6646 0.024 Uiso 1 1 calc R
C251 C 0.44557(16) 0.31928(12) 0.61545(12) 0.0252(6) Uani 1 1 d .
H25C H 0.4880 0.3097 0.6489 0.038 Uiso 1 1 calc R
H25D H 0.4613 0.3522 0.5961 0.038 Uiso 1 1 calc R
H25E H 0.4367 0.2881 0.5881 0.038 Uiso 1 1 calc R
C252 C 0.46807(16) 0.53880(11) 0.61362(12) 0.0243(6) Uani 1 1 d .
H25F H 0.4600 0.5133 0.6449 0.029 Uiso 1 1 calc R
H25G H 0.4816 0.5759 0.6311 0.029 Uiso 1 1 calc R
C253 C 0.53775(19) 0.51772(18) 0.58837(16) 0.0483(10) Uani 1 1 d .
H25H H 0.5859 0.5158 0.6193 0.072 Uiso 1 1 calc R
H25I H 0.5468 0.5432 0.5580 0.072 Uiso 1 1 calc R
H25J H 0.5252 0.4807 0.5717 0.072 Uiso 1 1 calc R
C254 C 0.40517(16) 0.64210(11) 0.53099(12) 0.0218(5) Uani 1 1 d .
H25K H 0.4395 0.6501 0.5695 0.026 Uiso 1 1 calc R
H25L H 0.3638 0.6714 0.5226 0.026 Uiso 1 1 calc R
C255 C 0.45650(18) 0.64426(12) 0.48429(14) 0.0288(6) Uani 1 1 d .
H25M H 0.4810 0.6811 0.4846 0.043 Uiso 1 1 calc R
H25N H 0.4226 0.6372 0.4459 0.043 Uiso 1 1 calc R
H25O H 0.4984 0.6159 0.4928 0.043 Uiso 1 1 calc R
C256 C 0.18324(17) 0.66895(11) 0.33660(12) 0.0230(6) Uani 1 1 d .
H25P H 0.1910 0.6921 0.3721 0.028 Uiso 1 1 calc R
H25Q H 0.1405 0.6862 0.3070 0.028 Uiso 1 1 calc R
C257 C 0.26066(18) 0.66858(12) 0.31401(14) 0.0288(6) Uani 1 1 d .
H25R H 0.2749 0.7067 0.3058 0.043 Uiso 1 1 calc R
H25S H 0.2531 0.6465 0.2783 0.043 Uiso 1 1 calc R
H25T H 0.3036 0.6523 0.3435 0.043 Uiso 1 1 calc R
C258 C 0.05451(16) 0.58935(12) 0.25620(12) 0.0234(6) Uani 1 1 d .
H25U H 0.0055 0.5664 0.2497 0.028 Uiso 1 1 calc R
H25V H 0.0381 0.6288 0.2542 0.028 Uiso 1 1 calc R
C259 C 0.0986(2) 0.57774(17) 0.20864(13) 0.0400(8) Uani 1 1 d .
H25W H 0.0641 0.5862 0.1709 0.060 Uiso 1 1 calc R
H25X H 0.1140 0.5385 0.2098 0.060 Uiso 1 1 calc R
H25Y H 0.1466 0.6009 0.2143 0.060 Uiso 1 1 calc R
C260 C -0.01759(16) 0.36923(12) 0.26275(11) 0.0234(6) Uani 1 1 d .
H26A H -0.0396 0.4061 0.2491 0.028 Uiso 1 1 calc R
H26B H -0.0630 0.3440 0.2635 0.028 Uiso 1 1 calc R
C261 C 0.03025(18) 0.34665(12) 0.22015(12) 0.0270(6) Uani 1 1 d .
H26C H -0.0044 0.3437 0.1814 0.041 Uiso 1 1 calc R
H26D H 0.0513 0.3099 0.2330 0.041 Uiso 1 1 calc R
H26E H 0.0746 0.3719 0.2186 0.041 Uiso 1 1 calc R
C262 C 0.02797(16) 0.27273(11) 0.35754(12) 0.0221(5) Uani 1 1 d .
H26F H -0.0195 0.2690 0.3255 0.027 Uiso 1 1 calc R
H26G H 0.0121 0.2616 0.3940 0.027 Uiso 1 1 calc R
C263 C 0.09257(19) 0.23303(12) 0.34632(14) 0.0318(7) Uani 1 1 d .
H26H H 0.0721 0.1949 0.3436 0.048 Uiso 1 1 calc R
H26I H 0.1393 0.2356 0.3783 0.048 Uiso 1 1 calc R
H26J H 0.1077 0.2431 0.3098 0.048 Uiso 1 1 calc R
C264 C 0.3715(2) 0.86367(15) 0.37514(17) 0.0441(9) Uani 1 1 d .
H26K H 0.3460 0.8853 0.3428 0.053 Uiso 1 1 calc R
C265 C 0.44217(19) 0.88182(14) 0.40982(15) 0.0369(8) Uani 1 1 d .
H26L H 0.4654 0.9157 0.4011 0.044 Uiso 1 1 calc R
C266 C 0.4791(2) 0.85072(15) 0.45723(15) 0.0394(8) Uani 1 1 d .
H26M H 0.5276 0.8633 0.4811 0.047 Uiso 1 1 calc R
C267 C 0.4457(2) 0.80183(15) 0.46976(15) 0.0432(9) Uani 1 1 d .
H26N H 0.4714 0.7803 0.5022 0.052 Uiso 1 1 calc R
C268 C 0.3746(2) 0.78347(14) 0.43543(17) 0.0446(9) Uani 1 1 d .
H26O H 0.3511 0.7499 0.4449 0.054 Uiso 1 1 calc R
C269 C 0.33775(19) 0.81389(15) 0.38752(19) 0.0449(9) Uani 1 1 d .
H26P H 0.2898 0.8009 0.3633 0.054 Uiso 1 1 calc R
C270 C -0.18137(18) 0.30855(13) 0.39180(15) 0.0346(7) Uani 1 1 d .
H27A H -0.2244 0.2952 0.3627 0.042 Uiso 1 1 calc R
C271 C -0.14829(19) 0.35971(15) 0.38565(16) 0.0381(8) Uani 1 1 d .
H27B H -0.1689 0.3818 0.3524 0.046 Uiso 1 1 calc R
C272 C -0.08497(19) 0.37935(14) 0.42766(15) 0.0365(8) Uani 1 1 d .
H27C H -0.0622 0.4146 0.4233 0.044 Uiso 1 1 calc R
C273 C -0.0554(2) 0.34683(15) 0.47599(14) 0.0352(7) Uani 1 1 d .
H27D H -0.0118 0.3598 0.5048 0.042 Uiso 1 1 calc R
C274 C -0.0890(2) 0.29560(14) 0.48274(14) 0.0377(8) Uani 1 1 d .
H27E H -0.0688 0.2738 0.5162 0.045 Uiso 1 1 calc R
C275 C -0.1517(2) 0.27634(13) 0.44071(15) 0.0370(8) Uani 1 1 d .
H27F H -0.1746 0.2411 0.4451 0.044 Uiso 1 1 calc R

loop_
_atom_site_aniso_label
_atom_site_aniso_U_11
_atom_site_aniso_U_22
_atom_site_aniso_U_33
_atom_site_aniso_U_23
_atom_site_aniso_U_13
_atom_site_aniso_U_12
C1 0.0366(17) 0.0394(18) 0.0264(16) -0.0007(13) 0.0199(13) 0.0152(14)
C2 0.0350(18) 0.049(2) 0.0385(19) 0.0096(16) 0.0288(15) 0.0099(15)
C3 0.0199(14) 0.0409(19) 0.054(2) 0.0115(16) 0.0222(15) 0.0041(13)
C4 0.0123(12) 0.0410(18) 0.0440(19) 0.0101(14) 0.0098(12) 0.0070(12)
C5 0.0214(14) 0.0305(15) 0.0302(16) 0.0047(12) 0.0127(12) 0.0127(11)
C6 0.0307(16) 0.0320(17) 0.0336(17) -0.0017(13) 0.0156(14) 0.0134(13)
C7 0.0387(17) 0.0242(15) 0.0322(16) -0.0097(12) 0.0078(14) 0.0112(13)
C8 0.0386(18) 0.0336(17) 0.0220(14) -0.0161(12) 0.0039(13) 0.0074(13)
C9 0.0447(19) 0.0441(19) 0.0186(14) -0.0074(13) 0.0138(13) 0.0139(15)
C10 0.055(2) 0.051(2) 0.0114(13) 0.0016(13) 0.0111(14) 0.0211(17)
C11 0.0465(19) 0.0419(19) 0.0199(14) 0.0132(13) 0.0203(14) 0.0175(15)
C12 0.0386(18) 0.048(2) 0.0353(18) 0.0173(15) 0.0276(15) 0.0100(15)
C13 0.0363(18) 0.0364(19) 0.052(2) 0.0171(16) 0.0270(16) -0.0021(14)
C14 0.0215(15) 0.0366(18) 0.056(2) 0.0083(16) 0.0168(15) -0.0084(13)
C15 0.0173(14) 0.0316(17) 0.062(2) -0.0003(16) 0.0007(14) -0.0097(12)
C16 0.0179(14) 0.0329(17) 0.0460(19) 0.0024(14) -0.0100(14) -0.0065(12)
C17 0.0126(12) 0.0342(17) 0.0403(17) 0.0069(14) -0.0053(12) 0.0035(11)
C18 0.0185(13) 0.0276(15) 0.0245(14) 0.0051(11) -0.0031(11) 0.0072(11)
C19 0.0196(13) 0.0264(14) 0.0249(14) 0.0064(11) 0.0046(11) 0.0101(11)
C20 0.0280(14) 0.0154(12) 0.0257(14) 0.0037(10) 0.0071(11) 0.0084(10)
C21 0.0348(16) 0.0151(13) 0.0294(15) -0.0032(11) 0.0094(13) 0.0055(11)
C22 0.0297(15) 0.0135(13) 0.0427(18) -0.0053(12) 0.0016(14) -0.0055(11)
C23 0.0296(16) 0.0257(15) 0.0412(18) -0.0139(13) -0.0012(14) -0.0091(12)
C24 0.0351(17) 0.0311(17) 0.0352(17) -0.0166(14) -0.0018(14) -0.0015(13)
C25 0.0342(17) 0.0379(18) 0.0254(15) -0.0115(13) -0.0118(13) 0.0029(14)
C26 0.0389(17) 0.0408(18) 0.0130(13) -0.0051(12) -0.0045(12) 0.0154(14)
C27 0.0336(16) 0.0377(17) 0.0154(13) 0.0047(12) -0.0006(12) 0.0129(13)
C28 0.0401(18) 0.0355(17) 0.0209(14) 0.0148(12) 0.0120(13) 0.0142(14)
C29 0.0374(17) 0.0232(14) 0.0303(16) 0.0156(12) 0.0147(13) 0.0086(12)
C30 0.0307(16) 0.0227(15) 0.0469(19) 0.0181(13) 0.0150(14) -0.0001(12)
C31 0.0332(16) 0.0149(13) 0.051(2) 0.0074(13) 0.0017(15) -0.0073(12)
C32 0.0327(17) 0.0209(15) 0.053(2) -0.0032(14) -0.0015(16) -0.0105(13)
C33 0.0367(17) 0.0259(15) 0.0316(17) -0.0108(12) -0.0058(14) -0.0070(13)
C34 0.0315(16) 0.0298(16) 0.0297(16) -0.0074(13) -0.0130(13) -0.0011(13)
C35 0.0394(17) 0.0316(16) 0.0136(12) -0.0043(11) -0.0074(12) 0.0065(13)
C36 0.0324(16) 0.0294(15) 0.0145(13) 0.0060(11) -0.0036(11) 0.0069(12)
C37 0.0328(16) 0.0286(15) 0.0190(13) 0.0106(11) 0.0088(12) 0.0110(12)
C38 0.0337(16) 0.0163(13) 0.0290(15) 0.0098(11) 0.0141(13) 0.0049(11)
C39 0.0289(15) 0.0173(13) 0.0442(19) 0.0076(12) 0.0176(14) -0.0013(11)
C40 0.0179(14) 0.0274(16) 0.054(2) -0.0089(14) -0.0005(14) -0.0082(11)
C41 0.0221(14) 0.0356(17) 0.0344(17) -0.0121(13) -0.0110(13) 0.0008(12)
C42 0.0158(13) 0.0319(16) 0.0336(16) -0.0005(13) -0.0075(12) 0.0030(11)
C43 0.0206(13) 0.0316(15) 0.0214(14) 0.0005(11) -0.0052(11) 0.0131(11)
C44 0.0251(14) 0.0186(13) 0.0266(14) 0.0037(11) 0.0038(11) 0.0118(11)
C45 0.0326(15) 0.0158(12) 0.0255(14) 0.0061(10) 0.0073(12) 0.0071(11)
C46 0.0333(16) 0.0110(12) 0.0336(16) -0.0004(11) 0.0082(13) 0.0015(11)
C47 0.0415(17) 0.0154(13) 0.0281(15) -0.0063(11) 0.0071(13) 0.0045(12)
C48 0.0424(18) 0.0205(14) 0.0237(15) -0.0102(11) 0.0051(13) 0.0000(12)
C49 0.0454(18) 0.0280(15) 0.0152(13) -0.0060(11) 0.0079(13) 0.0053(13)
C50 0.0449(19) 0.0344(17) 0.0114(12) -0.0020(11) 0.0066(12) 0.0062(14)
C51 0.0371(16) 0.0287(15) 0.0149(13) 0.0067(11) 0.0152(12) 0.0074(12)
C52 0.0384(17) 0.0304(16) 0.0301(16) 0.0074(12) 0.0249(14) 0.0031(13)
C53 0.0276(15) 0.0246(15) 0.0434(18) 0.0053(13) 0.0211(14) -0.0033(11)
C54 0.0179(13) 0.0296(16) 0.054(2) -0.0028(14) 0.0128(13) -0.0095(11)
C55 0.0174(13) 0.0331(17) 0.0460(19) -0.0004(14) 0.0167(13) 0.0018(11)
C56 0.0135(12) 0.0354(17) 0.0399(18) 0.0052(13) 0.0070(12) 0.0050(11)
C57 0.0223(14) 0.0265(14) 0.0293(15) -0.0001(12) 0.0063(12) 0.0115(11)
C58 0.0330(16) 0.0262(15) 0.0259(15) -0.0032(12) 0.0104(12) 0.0105(12)
C59 0.0350(16) 0.0263(15) 0.0290(16) -0.0031(12) 0.0207(13) 0.0088(12)
C60 0.0282(15) 0.0384(18) 0.0316(16) 0.0013(13) 0.0223(13) 0.0047(13)
Fe1 0.01458(17) 0.01422(16) 0.01310(18) 0.00087(13) 0.00464(13) -0.00162(13)
Fe2 0.01535(17) 0.01240(16) 0.01532(19) -0.00061(14) 0.00623(14) -0.00278(14)
N1 0.0169(10) 0.0150(10) 0.0125(10) 0.0011(8) 0.0061(8) -0.0013(8)
N2 0.0129(10) 0.0176(10) 0.0166(10) 0.0013(8) 0.0048(8) 0.0001(8)
N3 0.0173(10) 0.0167(10) 0.0146(10) 0.0007(8) 0.0057(8) -0.0029(8)
N4 0.0182(10) 0.0157(10) 0.0163(10) 0.0000(8) 0.0037(8) -0.0023(8)
N5 0.0187(10) 0.0129(10) 0.0181(10) 0.0007(8) 0.0087(8) -0.0009(8)
N6 0.0177(10) 0.0117(10) 0.0183(10) -0.0020(8) 0.0068(8) -0.0035(8)
N7 0.0177(10) 0.0142(10) 0.0141(10) -0.0015(8) 0.0055(8) -0.0034(8)
N8 0.0139(9) 0.0144(10) 0.0168(10) 0.0015(8) 0.0049(8) -0.0018(8)
O1 0.0182(9) 0.0206(9) 0.0168(9) -0.0007(7) 0.0060(7) -0.0021(7)
C61 0.0161(11) 0.0173(12) 0.0135(11) -0.0017(9) 0.0037(9) -0.0035(9)
C62 0.0181(12) 0.0142(11) 0.0186(12) 0.0011(9) 0.0052(10) -0.0028(9)
C63 0.0200(12) 0.0158(12) 0.0175(12) -0.0025(9) 0.0069(10) -0.0037(9)
C64 0.0169(11) 0.0165(12) 0.0155(12) -0.0008(9) 0.0076(9) -0.0011(9)
C65 0.0220(13) 0.0155(12) 0.0199(13) -0.0013(10) 0.0088(10) -0.0002(10)
C66 0.0172(12) 0.0180(12) 0.0165(12) 0.0030(9) 0.0086(10) 0.0036(9)
C67 0.0179(12) 0.0173(12) 0.0206(13) 0.0053(10) 0.0078(10) 0.0052(9)
C68 0.0153(11) 0.0203(13) 0.0219(13) 0.0064(10) 0.0080(10) 0.0023(9)
C69 0.0133(11) 0.0193(12) 0.0204(13) 0.0038(10) 0.0045(10) 0.0037(9)
C70 0.0127(11) 0.0266(14) 0.0179(12) 0.0031(10) 0.0032(9) -0.0003(10)
C71 0.0134(11) 0.0238(13) 0.0174(12) -0.0005(10) 0.0045(10) -0.0043(9)
C72 0.0157(12) 0.0255(14) 0.0177(12) -0.0017(10) 0.0049(10) -0.0043(10)
C73 0.0226(13) 0.0200(13) 0.0196(13) -0.0024(10) 0.0055(10) -0.0032(10)
C74 0.0202(12) 0.0188(12) 0.0160(12) -0.0016(9) 0.0096(10) -0.0034(10)
C75 0.0239(13) 0.0160(12) 0.0198(13) 0.0010(10) 0.0054(11) -0.0003(10)
C76 0.0219(12) 0.0162(12) 0.0163(12) 0.0028(9) 0.0074(10) 0.0023(10)
C77 0.0255(13) 0.0155(12) 0.0179(12) 0.0019(9) 0.0056(10) -0.0003(10)
C78 0.0232(13) 0.0163(12) 0.0156(12) 0.0029(9) 0.0074(10) 0.0017(10)
C79 0.0197(12) 0.0173(12) 0.0141(12) 0.0032(9) 0.0061(10) 0.0005(9)
C80 0.0176(12) 0.0188(12) 0.0148(12) 0.0002(9) 0.0055(9) -0.0007(9)
C81 0.0249(14) 0.0206(13) 0.0240(14) 0.0011(11) -0.0029(11) -0.0065(11)
C82 0.0201(16) 0.101(3) 0.039(2) 0.029(2) 0.0042(14) 0.0072(18)
C83 0.0252(13) 0.0138(12) 0.0214(13) -0.0026(9) 0.0069(11) -0.0040(10)
C84 0.0304(15) 0.0197(13) 0.0280(15) 0.0006(11) 0.0122(12) -0.0043(11)
C85 0.0291(15) 0.0175(13) 0.0251(14) 0.0056(11) 0.0023(12) 0.0029(11)
C86 0.0367(17) 0.0236(15) 0.0297(16) 0.0041(12) 0.0072(13) -0.0103(12)
C87 0.0188(13) 0.0242(14) 0.0253(14) 0.0079(11) -0.0008(11) 0.0009(10)
C88 0.0270(16) 0.062(2) 0.0226(15) 0.0036(15) -0.0011(13) 0.0041(15)
C89 0.0183(12) 0.0238(14) 0.0220(13) -0.0024(11) -0.0006(10) -0.0039(10)
C90 0.0327(16) 0.0297(15) 0.0183(13) -0.0012(11) -0.0033(12) 0.0027(12)
C91 0.0282(14) 0.0209(13) 0.0204(13) -0.0057(10) 0.0045(11) -0.0048(11)
C92 0.053(2) 0.0283(16) 0.0336(17) -0.0087(13) 0.0217(15) -0.0147(14)
C93 0.0347(16) 0.0160(12) 0.0233(14) 0.0006(10) 0.0038(12) -0.0031(11)
C94 0.0350(17) 0.0226(14) 0.0339(16) 0.0051(12) 0.0053(13) -0.0023(12)
C95 0.0273(14) 0.0185(13) 0.0206(13) 0.0062(10) 0.0011(11) 0.0002(10)
C96 0.0251(15) 0.0401(18) 0.0379(18) 0.0076(14) 0.0017(13) 0.0024(13)
C97 0.0151(11) 0.0183(12) 0.0175(12) -0.0003(9) 0.0075(9) 0.0012(9)
C98 0.0181(12) 0.0197(12) 0.0198(12) 0.0024(10) 0.0068(10) 0.0035(9)
C99 0.0193(12) 0.0194(12) 0.0211(13) 0.0014(10) 0.0085(10) 0.0036(10)
C100 0.0218(13) 0.0156(12) 0.0190(12) 0.0011(9) 0.0096(10) 0.0005(9)
C101 0.0270(14) 0.0125(11) 0.0199(13) -0.0010(9) 0.0097(11) -0.0015(10)
C102 0.0245(13) 0.0119(11) 0.0173(12) -0.0001(9) 0.0090(10) -0.0033(9)
C103 0.0265(13) 0.0141(12) 0.0205(13) -0.0009(9) 0.0109(11) -0.0073(10)
C104 0.0231(13) 0.0183(12) 0.0203(13) -0.0044(10) 0.0099(11) -0.0060(10)
C105 0.0183(12) 0.0148(11) 0.0184(12) -0.0049(9) 0.0070(10) -0.0061(9)
C106 0.0166(12) 0.0208(13) 0.0175(12) -0.0036(10) 0.0046(10) -0.0075(10)
C107 0.0181(12) 0.0193(12) 0.0125(11) -0.0036(9) 0.0042(9) -0.0035(9)
C108 0.0207(12) 0.0191(12) 0.0145(12) -0.0019(9) 0.0007(10) -0.0043(10)
C109 0.0193(12) 0.0221(13) 0.0146(12) 0.0036(10) -0.0011(10) -0.0048(10)
C110 0.0196(12) 0.0195(12) 0.0136(11) -0.0014(9) 0.0043(10) -0.0031(10)
C111 0.0227(13) 0.0162(12) 0.0164(12) -0.0004(9) 0.0063(10) -0.0047(10)
C112 0.0210(12) 0.0133(11) 0.0158(12) -0.0002(9) 0.0070(10) -0.0037(9)
C113 0.0197(12) 0.0147(11) 0.0206(13) -0.0011(9) 0.0080(10) -0.0053(9)
C114 0.0173(12) 0.0142(11) 0.0203(12) -0.0008(9) 0.0070(10) -0.0049(9)
C115 0.0151(11) 0.0155(11) 0.0191(12) 0.0009(9) 0.0060(10) -0.0010(9)
C116 0.0138(11) 0.0201(12) 0.0203(13) -0.0015(10) 0.0049(10) -0.0025(9)
C117 0.0136(12) 0.0265(14) 0.0314(15) 0.0077(11) 0.0055(11) 0.0021(10)
C118 0.0214(14) 0.050(2) 0.0401(18) -0.0149(15) 0.0003(13) -0.0062(13)
C119 0.0229(13) 0.0203(13) 0.0281(15) 0.0082(11) 0.0059(11) 0.0042(10)
C120 0.0410(18) 0.0339(17) 0.0316(17) 0.0129(13) 0.0142(14) 0.0051(14)
C121 0.0323(15) 0.0160(13) 0.0312(15) 0.0025(11) 0.0089(12) -0.0081(11)
C122 0.0435(19) 0.0290(16) 0.0370(18) 0.0113(13) 0.0139(15) -0.0023(14)
C123 0.0248(14) 0.0196(13) 0.0290(15) -0.0033(11) 0.0091(12) -0.0106(11)
C124 0.0255(15) 0.0381(18) 0.047(2) -0.0067(15) 0.0173(14) -0.0099(13)
C125 0.0191(13) 0.0283(15) 0.0213(13) 0.0036(11) -0.0033(11) -0.0067(11)
C126 0.0192(15) 0.062(2) 0.0374(18) -0.0075(16) 0.0045(13) -0.0080(14)
C127 0.0259(14) 0.0227(14) 0.0265(15) 0.0084(11) -0.0024(12) -0.0030(11)
C128 0.0353(17) 0.0279(16) 0.0383(18) 0.0073(13) 0.0157(14) 0.0058(13)
C129 0.0234(13) 0.0152(12) 0.0292(14) 0.0049(10) 0.0035(11) -0.0073(10)
C130 0.0374(17) 0.0155(13) 0.0380(17) 0.0008(12) 0.0019(14) 0.0027(12)
C131 0.0170(12) 0.0178(12) 0.0269(14) -0.0027(10) 0.0034(11) -0.0062(10)
C132 0.0202(13) 0.0315(16) 0.0287(15) -0.0067(12) 0.0006(12) -0.0024(11)
C133 0.0399(17) 0.0303(16) 0.0164(13) -0.0122(11) 0.0167(12) -0.0104(13)
C134 0.0312(16) 0.0352(17) 0.0331(17) -0.0178(13) 0.0235(13) -0.0092(13)
C135 0.0272(15) 0.0420(19) 0.0359(17) -0.0141(14) 0.0246(13) -0.0141(13)
C136 0.0407(18) 0.0391(18) 0.0237(15) -0.0028(13) 0.0188(13) -0.0205(14)
C137 0.0498(19) 0.0307(16) 0.0151(13) 0.0062(11) 0.0075(13) -0.0155(14)
C138 0.0457(19) 0.0364(17) 0.0109(12) 0.0022(11) 0.0079(12) -0.0126(14)
C139 0.0365(16) 0.0314(16) 0.0135(12) 0.0032(11) -0.0089(12) -0.0077(13)
C140 0.0290(15) 0.0259(14) 0.0155(12) -0.0043(11) -0.0020(11) -0.0052(11)
C141 0.0295(15) 0.0241(14) 0.0187(13) -0.0121(11) 0.0072(11) -0.0082(11)
C142 0.0294(15) 0.0142(12) 0.0310(15) -0.0108(11) 0.0086(12) -0.0040(11)
C143 0.0309(16) 0.0154(13) 0.0407(18) -0.0105(12) 0.0073(14) 0.0045(11)
C144 0.0257(15) 0.0252(15) 0.0443(19) -0.0168(13) 0.0150(13) 0.0027(12)
C145 0.0156(13) 0.0287(16) 0.057(2) -0.0118(15) 0.0060(13) 0.0089(11)
C146 0.0145(12) 0.0344(16) 0.0431(18) -0.0117(13) 0.0143(12) -0.0023(11)
C147 0.0129(12) 0.0332(16) 0.0358(17) -0.0082(13) 0.0050(11) -0.0053(11)
C148 0.0227(13) 0.0258(14) 0.0274(15) -0.0046(11) 0.0094(11) -0.0126(11)
C149 0.0361(16) 0.0263(15) 0.0265(15) 0.0027(12) 0.0124(13) -0.0170(12)
C150 0.0491(19) 0.0145(13) 0.0287(16) 0.0102(11) -0.0017(14) -0.0106(13)
C151 0.052(2) 0.0202(14) 0.0259(15) 0.0125(12) -0.0088(15) -0.0056(13)
C152 0.047(2) 0.0176(14) 0.0348(17) 0.0090(12) -0.0164(15) 0.0066(13)
C153 0.0353(17) 0.0261(15) 0.0288(16) 0.0050(12) -0.0171(14) 0.0034(13)
C154 0.0192(14) 0.0345(17) 0.046(2) -0.0063(14) -0.0122(14) 0.0092(12)
C155 0.0106(12) 0.0417(18) 0.0385(17) -0.0085(14) -0.0021(12) -0.0001(12)
C156 0.0192(13) 0.0276(15) 0.0239(14) -0.0064(11) -0.0033(11) -0.0054(11)
C157 0.0221(13) 0.0257(14) 0.0242(14) -0.0051(11) 0.0054(11) -0.0134(11)
C158 0.0317(15) 0.0158(13) 0.0269(15) -0.0031(11) 0.0037(12) -0.0101(11)
C159 0.0396(17) 0.0120(12) 0.0351(17) 0.0054(11) 0.0007(14) -0.0079(11)
C160 0.0364(17) 0.0109(12) 0.0444(19) 0.0018(12) -0.0038(14) 0.0044(11)
C161 0.0349(17) 0.0164(13) 0.048(2) 0.0074(13) -0.0106(15) 0.0062(12)
C30A 0.0196(14) 0.0225(15) 0.056(2) -0.0016(14) -0.0089(14) 0.0096(11)
C162 0.0213(14) 0.0295(16) 0.0370(17) 0.0044(13) -0.0126(13) 0.0041(12)
C163 0.0144(12) 0.0298(15) 0.0311(15) -0.0049(12) -0.0041(11) -0.0039(11)
C164 0.0212(13) 0.0246(14) 0.0212(13) -0.0055(11) -0.0041(11) -0.0065(11)
C165 0.0260(14) 0.0178(13) 0.0250(14) -0.0062(10) 0.0030(11) -0.0102(10)
C166 0.0343(16) 0.0140(12) 0.0289(15) -0.0081(11) 0.0028(12) -0.0054(11)
C167 0.0376(17) 0.0096(12) 0.0387(17) 0.0011(11) -0.0023(14) -0.0019(11)
C168 0.0347(17) 0.0157(14) 0.053(2) -0.0079(13) -0.0048(15) 0.0095(12)
C169 0.0349(17) 0.0212(15) 0.052(2) -0.0035(14) -0.0098(16) 0.0168(13)
C170 0.0195(14) 0.0365(19) 0.062(2) -0.0133(17) -0.0093(15) 0.0162(13)
C171 0.0114(12) 0.055(2) 0.0414(19) -0.0179(16) 0.0117(12) -0.0112(13)
C172 0.0241(14) 0.0380(17) 0.0334(16) -0.0087(13) 0.0152(13) -0.0216(13)
C173 0.0424(19) 0.047(2) 0.0231(16) -0.0023(14) 0.0152(14) -0.0287(16)
C174 0.047(2) 0.0290(16) 0.0262(16) 0.0106(13) 0.0033(14) -0.0203(14)
C175 0.060(2) 0.0345(18) 0.0201(15) 0.0139(13) -0.0020(15) -0.0197(16)
C176 0.049(2) 0.0272(16) 0.0303(17) 0.0184(13) -0.0155(15) -0.0049(14)
C177 0.0378(17) 0.0316(16) 0.0248(15) 0.0098(13) -0.0160(14) -0.0068(13)
C178 0.0420(18) 0.0401(18) 0.0133(13) 0.0042(12) -0.0072(13) -0.0180(14)
C179 0.0351(16) 0.0322(16) 0.0145(13) -0.0067(11) -0.0005(12) -0.0119(13)
C180 0.0342(16) 0.0364(17) 0.0229(14) -0.0202(13) 0.0111(12) -0.0112(13)
C181 0.0294(15) 0.0242(15) 0.0361(17) -0.0173(12) 0.0084(13) -0.0006(12)
C182 0.0332(17) 0.0252(16) 0.049(2) -0.0206(14) 0.0074(15) 0.0078(13)
C183 0.0294(17) 0.047(2) 0.056(2) -0.0308(18) 0.0224(16) 0.0019(15)
C184 0.0170(14) 0.053(2) 0.064(3) -0.0294(19) 0.0103(15) 0.0114(14)
C185 0.0198(15) 0.057(2) 0.054(2) -0.0261(18) 0.0217(15) -0.0084(14)
C186 0.0321(17) 0.068(3) 0.0365(19) -0.0226(18) 0.0296(15) -0.0210(17)
C187 0.048(2) 0.061(2) 0.0237(16) -0.0093(15) 0.0236(15) -0.0316(18)
C188 0.056(2) 0.054(2) 0.0143(14) 0.0062(14) 0.0092(14) -0.0269(18)
C189 0.054(2) 0.057(2) 0.0082(12) -0.0017(13) 0.0100(13) -0.0266(17)
C190 0.047(2) 0.049(2) 0.0212(15) -0.0194(14) 0.0207(14) -0.0179(16)
C191 0.0368(18) 0.060(2) 0.0393(19) -0.0301(18) 0.0283(16) -0.0144(16)
Fe3 0.01180(16) 0.01208(16) 0.01118(17) -0.00018(13) 0.00288(13) -0.00116(13)
Fe4 0.01288(17) 0.01535(17) 0.01139(17) 0.00044(13) 0.00318(13) 0.00043(13)
O2 0.0163(8) 0.0193(9) 0.0156(9) 0.0004(7) 0.0085(7) 0.0009(7)
N9 0.0159(10) 0.0123(9) 0.0133(9) -0.0008(7) 0.0043(8) -0.0006(7)
N10 0.0140(9) 0.0101(9) 0.0137(9) -0.0003(7) 0.0046(8) -0.0021(7)
N11 0.0137(10) 0.0154(10) 0.0129(10) -0.0018(8) 0.0033(8) -0.0025(8)
N12 0.0135(10) 0.0158(10) 0.0138(10) 0.0019(8) 0.0031(8) -0.0001(8)
N13 0.0149(10) 0.0169(10) 0.0122(10) -0.0017(8) 0.0026(8) -0.0016(8)
N14 0.0150(10) 0.0157(10) 0.0135(10) 0.0004(8) 0.0043(8) 0.0010(8)
N15 0.0140(10) 0.0200(10) 0.0144(10) -0.0003(8) 0.0049(8) -0.0003(8)
N16 0.0145(10) 0.0187(10) 0.0136(10) 0.0001(8) 0.0047(8) 0.0002(8)
C192 0.0151(11) 0.0163(12) 0.0134(11) 0.0008(9) 0.0051(9) 0.0023(9)
C193 0.0140(11) 0.0196(12) 0.0132(11) 0.0011(9) 0.0032(9) 0.0034(9)
C194 0.0174(12) 0.0178(12) 0.0133(11) 0.0017(9) 0.0041(9) 0.0025(9)
C195 0.0206(12) 0.0131(11) 0.0118(11) 0.0002(9) 0.0043(9) 0.0011(9)
C196 0.0193(12) 0.0105(11) 0.0147(11) -0.0002(9) 0.0026(9) 0.0004(9)
C197 0.0170(11) 0.0128(11) 0.0147(11) -0.0035(9) 0.0054(9) -0.0031(9)
C198 0.0223(13) 0.0150(12) 0.0164(12) -0.0015(9) 0.0048(10) -0.0046(9)
C199 0.0177(12) 0.0158(11) 0.0166(12) -0.0060(9) 0.0053(10) -0.0052(9)
C200 0.0165(11) 0.0145(11) 0.0127(11) -0.0027(9) 0.0036(9) -0.0037(9)
C201 0.0144(11) 0.0181(12) 0.0146(11) -0.0043(9) 0.0035(9) -0.0044(9)
C202 0.0148(11) 0.0166(12) 0.0122(11) -0.0020(9) 0.0034(9) -0.0010(9)
C203 0.0153(11) 0.0168(12) 0.0156(12) -0.0006(9) -0.0026(9) -0.0004(9)
C204 0.0172(12) 0.0178(12) 0.0160(12) 0.0009(9) -0.0002(10) -0.0025(9)
C205 0.0176(12) 0.0160(12) 0.0153(11) 0.0001(9) -0.0013(10) -0.0019(9)
C206 0.0201(13) 0.0180(12) 0.0168(12) 0.0021(10) 0.0008(10) -0.0031(10)
C207 0.0166(12) 0.0154(11) 0.0169(12) 0.0004(9) 0.0040(10) -0.0020(9)
C208 0.0193(12) 0.0145(12) 0.0201(13) 0.0017(9) 0.0028(10) -0.0054(9)
C209 0.0143(11) 0.0158(11) 0.0189(12) -0.0002(9) 0.0027(9) -0.0050(9)
C210 0.0134(11) 0.0152(11) 0.0148(11) 0.0000(9) 0.0049(9) -0.0017(9)
C211 0.0121(11) 0.0172(12) 0.0143(11) 0.0001(9) 0.0017(9) -0.0013(9)
C212 0.0141(11) 0.0215(12) 0.0168(12) 0.0029(9) 0.0009(9) 0.0014(9)
C213 0.0210(13) 0.0315(15) 0.0231(14) -0.0060(11) 0.0029(11) -0.0010(11)
C214 0.0225(13) 0.0169(12) 0.0255(14) 0.0052(10) -0.0025(11) 0.0008(10)
C215 0.0314(16) 0.0412(18) 0.0265(15) 0.0156(13) 0.0016(13) -0.0078(13)
C216 0.0260(14) 0.0144(12) 0.0282(15) 0.0034(10) 0.0044(11) -0.0050(10)
C217 0.0358(16) 0.0249(15) 0.0269(15) 0.0124(12) 0.0052(13) -0.0050(12)
C218 0.0180(12) 0.0179(12) 0.0266(14) -0.0023(10) 0.0052(11) -0.0070(10)
C219 0.0225(14) 0.0328(16) 0.0390(18) -0.0105(13) 0.0109(13) -0.0086(12)
C220 0.0174(12) 0.0230(13) 0.0241(14) 0.0017(11) -0.0044(11) -0.0023(10)
C221 0.0180(14) 0.0387(18) 0.051(2) -0.0107(15) 0.0032(14) -0.0038(12)
C222 0.0228(13) 0.0180(13) 0.0270(14) 0.0059(11) -0.0070(11) -0.0024(10)
C223 0.0435(18) 0.0269(15) 0.0251(15) 0.0085(12) -0.0013(14) -0.0076(13)
C224 0.0194(12) 0.0170(12) 0.0276(14) 0.0042(10) 0.0007(11) -0.0035(10)
C225 0.0352(16) 0.0259(15) 0.0287(15) 0.0049(12) 0.0080(13) -0.0011(12)
C226 0.0148(11) 0.0171(12) 0.0234(13) 0.0012(10) -0.0011(10) -0.0060(9)
C227 0.0216(14) 0.0320(16) 0.0284(15) -0.0110(12) -0.0016(12) -0.0060(11)
C228 0.0174(12) 0.0185(12) 0.0159(12) 0.0005(9) 0.0066(10) 0.0014(9)
C229 0.0207(12) 0.0184(12) 0.0149(12) 0.0012(9) 0.0036(10) 0.0025(10)
C230 0.0198(12) 0.0166(12) 0.0153(12) -0.0001(9) 0.0034(10) 0.0015(9)
C231 0.0177(12) 0.0192(12) 0.0123(11) 0.0003(9) 0.0048(9) 0.0045(9)
C232 0.0162(11) 0.0166(12) 0.0121(11) -0.0005(9) 0.0026(9) 0.0013(9)
C233 0.0160(11) 0.0173(12) 0.0114(11) -0.0017(9) 0.0033(9) 0.0001(9)
C234 0.0165(11) 0.0177(12) 0.0146(11) -0.0023(9) 0.0025(9) -0.0013(9)
C235 0.0187(12) 0.0155(12) 0.0158(12) -0.0037(9) 0.0046(10) -0.0022(9)
C236 0.0172(11) 0.0166(12) 0.0140(11) -0.0007(9) 0.0063(9) 0.0008(9)
C237 0.0234(13) 0.0144(12) 0.0183(13) 0.0012(10) 0.0078(10) 0.0021(10)
C238 0.0181(12) 0.0157(12) 0.0174(12) 0.0020(9) 0.0058(10) 0.0032(9)
C239 0.0192(12) 0.0189(12) 0.0180(12) 0.0054(10) 0.0083(10) 0.0061(10)
C240 0.0160(12) 0.0242(13) 0.0199(13) 0.0054(10) 0.0064(10) 0.0051(10)
C241 0.0150(11) 0.0221(13) 0.0161(12) 0.0070(10) 0.0072(9) 0.0049(9)
C242 0.0109(11) 0.0300(14) 0.0136(11) 0.0045(10) 0.0009(9) 0.0019(10)
C243 0.0116(11) 0.0249(13) 0.0145(12) -0.0019(10) 0.0040(9) -0.0008(9)
C244 0.0135(11) 0.0277(14) 0.0136(12) -0.0045(10) 0.0028(9) -0.0018(10)
C245 0.0139(11) 0.0243(13) 0.0153(12) -0.0037(10) 0.0048(9) -0.0014(9)
C246 0.0165(11) 0.0193(12) 0.0143(12) -0.0025(9) 0.0064(9) -0.0009(9)
C247 0.0176(12) 0.0180(12) 0.0159(12) 0.0005(9) 0.0035(10) 0.0001(9)
C248 0.0276(14) 0.0162(12) 0.0218(13) 0.0026(10) 0.0005(11) 0.0013(10)
C249 0.0455(19) 0.0290(16) 0.0380(18) 0.0016(13) 0.0193(15) -0.0076(14)
C250 0.0238(13) 0.0189(13) 0.0160(12) 0.0024(10) -0.0016(10) 0.0005(10)
C251 0.0216(13) 0.0259(14) 0.0258(14) 0.0013(11) 0.0001(11) 0.0023(11)
C252 0.0250(14) 0.0213(13) 0.0223(13) -0.0025(10) -0.0047(11) -0.0050(11)
C253 0.0214(16) 0.086(3) 0.0368(19) 0.0258(19) 0.0050(14) 0.0082(17)
C254 0.0238(13) 0.0169(12) 0.0229(13) -0.0024(10) 0.0013(11) -0.0030(10)
C255 0.0318(16) 0.0198(14) 0.0367(17) 0.0031(12) 0.0115(13) -0.0063(11)
C256 0.0282(14) 0.0188(13) 0.0217(14) 0.0059(10) 0.0043(11) 0.0039(11)
C257 0.0341(16) 0.0216(14) 0.0330(16) 0.0016(12) 0.0124(13) -0.0043(12)
C258 0.0191(13) 0.0273(14) 0.0225(14) 0.0089(11) 0.0013(11) 0.0034(11)
C259 0.0306(17) 0.069(2) 0.0176(14) -0.0008(15) -0.0009(13) 0.0095(16)
C260 0.0186(13) 0.0306(15) 0.0187(13) 0.0005(11) -0.0012(10) -0.0031(11)
C261 0.0345(16) 0.0282(15) 0.0159(13) 0.0001(11) -0.0004(12) 0.0012(12)
C262 0.0239(13) 0.0223(13) 0.0200(13) -0.0043(10) 0.0045(11) -0.0050(10)
C263 0.0394(17) 0.0230(15) 0.0313(16) -0.0069(12) 0.0039(14) 0.0015(13)
C264 0.0346(18) 0.039(2) 0.056(2) 0.0154(17) 0.0022(17) 0.0047(15)
C265 0.0339(17) 0.0372(18) 0.045(2) -0.0004(15) 0.0208(15) -0.0008(14)
C266 0.0399(19) 0.042(2) 0.0372(19) -0.0147(15) 0.0110(15) 0.0124(15)
C267 0.063(2) 0.041(2) 0.0291(17) -0.0001(14) 0.0178(17) 0.0192(18)
C268 0.051(2) 0.0284(17) 0.066(3) 0.0094(16) 0.037(2) 0.0098(15)
C269 0.0195(15) 0.0358(19) 0.079(3) 0.0067(18) 0.0101(17) 0.0058(13)
C270 0.0223(14) 0.0314(17) 0.048(2) 0.0040(14) 0.0020(14) 0.0073(12)
C271 0.0256(16) 0.043(2) 0.047(2) 0.0182(16) 0.0120(15) 0.0098(14)
C272 0.0325(17) 0.0339(18) 0.050(2) -0.0010(15) 0.0246(16) -0.0005(13)
C273 0.0343(17) 0.0458(19) 0.0279(16) -0.0150(14) 0.0122(13) 0.0064(14)
C274 0.055(2) 0.0313(17) 0.0267(16) -0.0024(13) 0.0084(15) 0.0148(15)
C275 0.0438(19) 0.0257(16) 0.0437(19) 0.0028(14) 0.0146(16) 0.0091(14)

loop_
_atom_type_symbol
_atom_type_description
_atom_type_scat_dispersion_real
_atom_type_scat_dispersion_imag
_atom_type_scat_source
C C 0.0033 0.0016 'International Tables Vol C Tables 4.2.6.8 and 6.1.1.4'
H H 0.0000 0.0000 'International Tables Vol C Tables 4.2.6.8 and 6.1.1.4'
N N 0.0061 0.0033 'International Tables Vol C Tables 4.2.6.8 and 6.1.1.4'
O O 0.0106 0.0060 'International Tables Vol C Tables 4.2.6.8 and 6.1.1.4'
Fe Fe 0.3463 0.8444 'International Tables Vol C Tables 4.2.6.8 and 6.1.1.4'

loop_
_geom_angle_atom_site_label_1
_geom_angle_atom_site_label_2
_geom_angle_atom_site_label_3
_geom_angle
C2 C1 C9 121.7(3)
C2 C1 C6 118.4(3)
C9 C1 C6 107.8(3)
C1 C2 C3 121.7(3)
C1 C2 C12 119.2(3)
C3 C2 C12 107.4(3)
C4 C3 C2 120.0(3)
C4 C3 C14 120.0(3)
C2 C3 C14 109.2(3)
C3 C4 C5 120.0(3)
C3 C4 C17 119.6(3)
C5 C4 C17 108.1(3)
C6 C5 C19 120.0(3)
C6 C5 C4 120.3(3)
C19 C5 C4 107.3(3)
C5 C6 C7 121.5(3)
C5 C6 C1 119.6(3)
C7 C6 C1 107.5(3)
C21 C7 C6 119.1(3)
C21 C7 C8 120.1(3)
C6 C7 C8 108.6(3)
C24 C8 C9 121.0(3)
C24 C8 C7 119.6(3)
C9 C8 C7 107.5(3)
C10 C9 C1 119.3(3)
C10 C9 C8 120.0(3)
C1 C9 C8 108.7(3)
C9 C10 C26 119.7(3)
C9 C10 C11 120.3(3)
C26 C10 C11 108.2(3)
C12 C11 C28 119.8(3)
C12 C11 C10 120.3(3)
C28 C11 C10 106.9(3)
C11 C12 C13 120.9(3)
C11 C12 C2 119.1(3)
C13 C12 C2 108.3(3)
C30 C13 C12 120.2(3)
C30 C13 C14 119.7(3)
C12 C13 C14 108.0(3)
C15 C14 C3 121.5(3)
C15 C14 C13 119.0(3)
C3 C14 C13 107.0(3)
C14 C15 C32 122.0(3)
C14 C15 C16 119.3(3)
C32 C15 C16 106.7(3)
C17 C16 C34 120.3(3)
C17 C16 C15 118.8(3)
C34 C16 C15 108.6(3)
C16 C17 C18 119.4(3)
C16 C17 C4 120.8(3)
C18 C17 C4 107.8(3)
C36 C18 C17 120.0(3)
C36 C18 C19 119.4(3)
C17 C18 C19 108.2(3)
C20 C19 C5 119.1(3)
C20 C19 C18 120.2(3)
C5 C19 C18 108.6(3)
C19 C20 C38 119.9(3)
C19 C20 C21 120.0(3)
C38 C20 C21 108.3(2)
C7 C21 C20 120.3(3)
C7 C21 C22 119.0(3)
C20 C21 C22 108.3(3)
C23 C22 C39 120.4(3)
C23 C22 C21 120.5(3)
C39 C22 C21 107.1(2)
C22 C23 C24 119.9(3)
C22 C23 C40 118.9(3)
C24 C23 C40 108.7(3)
C8 C24 C23 121.0(3)
C8 C24 C25 119.4(3)
C23 C24 C25 107.9(3)
C26 C25 C41 120.3(3)
C26 C25 C24 119.8(3)
C41 C25 C24 107.7(3)
C25 C26 C27 120.8(3)
C25 C26 C10 120.1(3)
C27 C26 C10 107.1(3)
C43 C27 C28 119.8(3)
C43 C27 C26 119.1(3)
C28 C27 C26 109.3(3)
C29 C28 C27 120.3(3)
C29 C28 C11 119.4(3)
C27 C28 C11 108.4(3)
C28 C29 C30 119.6(3)
C28 C29 C45 119.9(3)
C30 C29 C45 107.9(3)
C13 C30 C29 120.1(3)
C13 C30 C31 120.3(3)
C29 C30 C31 108.0(3)
C32 C31 C46 120.6(3)
C32 C31 C30 120.0(3)
C46 C31 C30 107.4(3)
C31 C32 C33 119.5(3)
C31 C32 C15 119.1(3)
C33 C32 C15 109.2(3)
C48 C33 C32 121.6(3)
C48 C33 C34 119.2(3)
C32 C33 C34 107.5(3)
C35 C34 C16 121.0(3)
C35 C34 C33 119.6(3)
C16 C34 C33 107.9(3)
C34 C35 C36 119.8(3)
C34 C35 C50 120.4(3)
C36 C35 C50 107.6(3)
C18 C36 C37 120.1(3)
C18 C36 C35 119.6(3)
C37 C36 C35 108.7(3)
C38 C37 C36 120.7(3)
C38 C37 C51 119.2(3)
C36 C37 C51 108.3(3)
C37 C38 C20 119.7(3)
C37 C38 C39 119.8(3)
C20 C38 C39 107.9(3)
C53 C39 C38 120.2(3)
C53 C39 C22 119.8(3)
C38 C39 C22 108.4(3)
C54 C40 C23 121.3(3)
C54 C40 C41 119.3(3)
C23 C40 C41 107.1(3)
C42 C41 C25 120.4(3)
C42 C41 C40 119.6(3)
C25 C41 C40 108.6(3)
C41 C42 C43 119.9(3)
C41 C42 C56 120.2(3)
C43 C42 C56 107.8(3)
C27 C43 C44 119.9(3)
C27 C43 C42 119.5(3)
C44 C43 C42 108.5(3)
C45 C44 C57 119.6(3)
C45 C44 C43 120.2(3)
C57 C44 C43 108.6(3)
C44 C45 C46 119.5(3)
C44 C45 C29 119.8(3)
C46 C45 C29 108.5(3)
C47 C46 C45 120.1(3)
C47 C46 C31 119.5(3)
C45 C46 C31 108.2(3)
C46 C47 C58 120.5(3)
C46 C47 C48 119.9(3)
C58 C47 C48 107.7(3)
C33 C48 C49 121.4(3)
C33 C48 C47 119.0(3)
C49 C48 C47 107.4(3)
C50 C49 C59 119.9(3)
C50 C49 C48 119.0(3)
C59 C49 C48 108.9(3)
C49 C50 C51 119.9(3)
C49 C50 C35 120.4(3)
C51 C50 C35 107.8(3)
C52 C51 C50 120.1(3)
C52 C51 C37 120.4(3)
C50 C51 C37 107.6(3)
C51 C52 C53 120.9(3)
C51 C52 C60 120.0(3)
C53 C52 C60 108.2(3)
C39 C53 C52 119.6(3)
C39 C53 C54 119.6(3)
C52 C53 C54 108.3(3)
C40 C54 C55 121.3(3)
C40 C54 C53 119.9(3)
C55 C54 C53 107.4(3)
C56 C55 C60 119.6(3)
C56 C55 C54 119.7(3)
C60 C55 C54 109.0(3)
C55 C56 C42 119.8(3)
C55 C56 C57 120.4(3)
C42 C56 C57 107.2(3)
C58 C57 C44 121.2(3)
C58 C57 C56 119.0(3)
C44 C57 C56 107.9(3)
C57 C58 C47 119.1(3)
C57 C58 C59 120.7(3)
C47 C58 C59 108.1(3)
C60 C59 C49 120.9(3)
C60 C59 C58 118.6(3)
C49 C59 C58 108.0(3)
C59 C60 C55 121.7(3)
C59 C60 C52 119.1(3)
C55 C60 C52 107.1(3)
O1 Fe1 N4 102.40(9)
O1 Fe1 N2 105.28(8)
N4 Fe1 N2 152.31(9)
O1 Fe1 N3 102.04(8)
N4 Fe1 N3 87.02(8)
N2 Fe1 N3 86.42(8)
O1 Fe1 N1 107.18(8)
N4 Fe1 N1 85.85(8)
N2 Fe1 N1 86.87(8)
N3 Fe1 N1 150.76(8)
O1 Fe2 N7 103.44(8)
O1 Fe2 N8 103.66(8)
N7 Fe2 N8 86.50(8)
O1 Fe2 N5 104.00(8)
N7 Fe2 N5 152.57(8)
N8 Fe2 N5 86.69(8)
O1 Fe2 N6 105.72(8)
N7 Fe2 N6 86.81(8)
N8 Fe2 N6 150.61(8)
N5 Fe2 N6 86.20(8)
C61 N1 C64 105.6(2)
C61 N1 Fe1 127.51(16)
C64 N1 Fe1 126.70(16)
C69 N2 C66 106.2(2)
C69 N2 Fe1 127.07(17)
C66 N2 Fe1 126.16(16)
C71 N3 C74 106.4(2)
C71 N3 Fe1 126.99(17)
C74 N3 Fe1 126.32(16)
C79 N4 C76 105.5(2)
C79 N4 Fe1 126.90(16)
C76 N4 Fe1 125.99(16)
C100 N5 C97 106.2(2)
C100 N5 Fe2 125.72(17)
C97 N5 Fe2 127.65(16)
C102 N6 C105 106.2(2)
C102 N6 Fe2 126.24(17)
C105 N6 Fe2 126.95(17)
C110 N7 C107 105.7(2)
C110 N7 Fe2 125.98(17)
C107 N7 Fe2 127.82(17)
C115 N8 C112 106.0(2)
C115 N8 Fe2 127.74(16)
C112 N8 Fe2 125.74(16)
Fe1 O1 Fe2 150.18(11)
N1 C61 C80 124.7(2)
N1 C61 C62 110.5(2)
C80 C61 C62 124.7(2)
C63 C62 C61 106.9(2)
C63 C62 C81 127.6(2)
C61 C62 C81 125.4(2)
C62 C63 C64 106.3(2)
C62 C63 C83 128.5(2)
C64 C63 C83 125.1(2)
N1 C64 C65 124.5(2)
N1 C64 C63 110.6(2)
C65 C64 C63 124.8(2)
C66 C65 C64 127.0(2)
N2 C66 C65 125.1(2)
N2 C66 C67 110.1(2)
C65 C66 C67 124.7(2)
C68 C67 C66 106.9(2)
C68 C67 C85 128.3(2)
C66 C67 C85 124.5(2)
C67 C68 C69 106.7(2)
C67 C68 C87 127.6(2)
C69 C68 C87 125.7(2)
N2 C69 C70 124.7(2)
N2 C69 C68 110.0(2)
C70 C69 C68 125.2(2)
C71 C70 C69 126.6(2)
N3 C71 C70 124.8(2)
N3 C71 C72 109.8(2)
C70 C71 C72 125.2(2)
C73 C72 C71 106.8(2)
C73 C72 C89 126.0(2)
C71 C72 C89 127.2(2)
C72 C73 C74 106.4(2)
C72 C73 C91 128.5(2)
C74 C73 C91 125.0(2)
N3 C74 C75 124.9(2)
N3 C74 C73 110.6(2)
C75 C74 C73 124.5(2)
C76 C75 C74 127.1(2)
N4 C76 C75 123.9(2)
N4 C76 C77 110.9(2)
C75 C76 C77 125.0(2)
C78 C77 C76 106.1(2)
C78 C77 C93 128.6(2)
C76 C77 C93 125.3(2)
C77 C78 C79 106.9(2)
C77 C78 C95 127.9(2)
C79 C78 C95 125.1(2)
N4 C79 C80 124.9(2)
N4 C79 C78 110.5(2)
C80 C79 C78 124.5(2)
C79 C80 C61 126.3(2)
C62 C81 C82 113.1(2)
C63 C83 C84 113.1(2)
C67 C85 C86 112.7(2)
C68 C87 C88 113.2(2)
C72 C89 C90 112.3(2)
C73 C91 C92 113.7(2)
C77 C93 C94 111.8(2)
C78 C95 C96 111.6(2)
N5 C97 C116 124.7(2)
N5 C97 C98 110.4(2)
C116 C97 C98 124.9(2)
C99 C98 C97 106.5(2)
C99 C98 C117 128.0(2)
C97 C98 C117 125.4(2)
C98 C99 C100 106.6(2)
C98 C99 C119 127.8(2)
C100 C99 C119 125.5(2)
N5 C100 C101 125.0(2)
N5 C100 C99 110.3(2)
C101 C100 C99 124.3(2)
C102 C101 C100 126.1(2)
N6 C102 C101 124.7(2)
N6 C102 C103 110.1(2)
C101 C102 C103 125.0(2)
C104 C103 C102 106.9(2)
C104 C103 C121 128.2(2)
C102 C103 C121 124.9(2)
C103 C104 C105 106.7(2)
C103 C104 C123 128.6(2)
C105 C104 C123 124.8(2)
N6 C105 C106 125.1(2)
N6 C105 C104 110.1(2)
C106 C105 C104 124.8(2)
C105 C106 C107 126.4(2)
N7 C107 C106 124.8(2)
N7 C107 C108 110.9(2)
C106 C107 C108 124.4(2)
C109 C108 C107 106.2(2)
C109 C108 C125 127.8(2)
C107 C108 C125 125.9(2)
C108 C109 C110 106.6(2)
C108 C109 C127 127.8(2)
C110 C109 C127 125.1(2)
N7 C110 C111 124.9(2)
N7 C110 C109 110.6(2)
C111 C110 C109 124.3(2)
C112 C111 C110 126.3(2)
N8 C112 C111 124.5(2)
N8 C112 C113 110.4(2)
C111 C112 C113 124.8(2)
C114 C113 C112 106.6(2)
C114 C113 C129 128.4(2)
C112 C113 C129 124.8(2)
C113 C114 C115 106.6(2)
C113 C114 C131 128.2(2)
C115 C114 C131 124.9(2)
N8 C115 C116 125.1(2)
N8 C115 C114 110.3(2)
C116 C115 C114 124.6(2)
C115 C116 C97 126.6(2)
C98 C117 C118 114.3(2)
C99 C119 C120 111.8(2)
C103 C121 C122 112.2(2)
C104 C123 C124 113.7(2)
C108 C125 C126 113.1(2)
C109 C127 C128 110.9(2)
C113 C129 C130 112.4(2)
C114 C131 C132 111.7(2)
C134 C133 C138 119.9(3)
C134 C133 C141 120.5(3)
C138 C133 C141 108.3(3)
C133 C134 C144 120.2(3)
C133 C134 C135 120.3(3)
C144 C134 C135 108.2(3)
C136 C135 C146 120.7(3)
C136 C135 C134 119.9(3)
C146 C135 C134 107.7(3)
C135 C136 C149 119.9(3)
C135 C136 C137 120.0(3)
C149 C136 C137 107.9(3)
C138 C137 C151 120.4(3)
C138 C137 C136 119.4(3)
C151 C137 C136 107.6(3)
C137 C138 C133 120.5(3)
C137 C138 C139 119.5(3)
C133 C138 C139 107.9(3)
C153 C139 C138 120.3(3)
C153 C139 C140 119.5(3)
C138 C139 C140 107.9(3)
C156 C140 C141 120.0(3)
C156 C140 C139 120.5(3)
C141 C140 C139 107.6(3)
C142 C141 C133 119.8(3)
C142 C141 C140 119.8(3)
C133 C141 C140 108.2(3)
C141 C142 C158 120.2(3)
C141 C142 C143 119.7(3)
C158 C142 C143 108.3(3)
C144 C143 C142 119.9(3)
C144 C143 C160 119.5(3)
C142 C143 C160 108.4(3)
C143 C144 C134 119.9(3)
C143 C144 C145 119.8(3)
C134 C144 C145 108.4(3)
C30A C145 C146 120.2(3)
C30A C145 C144 120.4(3)
C146 C145 C144 107.5(3)
C147 C146 C135 119.8(3)
C147 C146 C145 119.7(3)
C135 C146 C145 108.3(3)
C146 C147 C163 120.2(3)
C146 C147 C148 119.7(3)
C163 C147 C148 108.2(3)
C149 C148 C165 120.5(3)
C149 C148 C147 120.1(3)
C165 C148 C147 107.2(3)
C148 C149 C150 119.5(3)
C148 C149 C136 119.8(3)
C150 C149 C136 108.3(3)
C167 C150 C149 120.3(3)
C167 C150 C151 120.4(3)
C149 C150 C151 107.4(3)
C152 C151 C137 120.2(3)
C152 C151 C150 119.5(3)
C137 C151 C150 108.8(3)
C151 C152 C169 120.6(3)
C151 C152 C153 119.5(3)
C169 C152 C153 107.5(3)
C139 C153 C154 120.4(3)
C139 C153 C152 120.1(3)
C154 C153 C152 108.1(3)
C155 C154 C170 119.8(3)
C155 C154 C153 119.8(3)
C170 C154 C153 107.8(3)
C154 C155 C171 120.2(3)
C154 C155 C156 120.3(3)
C171 C155 C156 107.5(3)
C140 C156 C157 119.7(3)
C140 C156 C155 119.5(3)
C157 C156 C155 108.6(3)
C158 C157 C156 120.5(3)
C158 C157 C172 119.6(3)
C156 C157 C172 107.7(3)
C157 C158 C142 119.8(3)
C157 C158 C159 120.6(3)
C142 C158 C159 107.6(3)
C174 C159 C160 120.3(3)
C174 C159 C158 119.3(3)
C160 C159 C158 108.4(3)
C161 C160 C143 120.6(3)
C161 C160 C159 119.4(3)
C143 C160 C159 107.3(3)
C160 C161 C176 120.8(3)
C160 C161 C30A 119.4(3)
C176 C161 C30A 108.2(3)
C145 C30A C161 120.3(3)
C145 C30A C162 120.1(3)
C161 C30A C162 107.5(3)
C163 C162 C177 120.2(3)
C163 C162 C30A 119.6(3)
C177 C162 C30A 108.4(3)
C162 C163 C147 120.2(3)
C162 C163 C164 120.1(3)
C147 C163 C164 108.0(3)
C179 C164 C165 119.7(3)
C179 C164 C163 119.7(3)
C165 C164 C163 108.0(3)
C166 C165 C164 120.4(3)
C166 C165 C148 119.6(3)
C164 C165 C148 108.6(2)
C165 C166 C181 119.6(3)
C165 C166 C167 119.5(3)
C181 C166 C167 108.4(3)
C150 C167 C168 119.7(3)
C150 C167 C166 120.6(3)
C168 C167 C166 107.6(3)
C169 C168 C167 120.6(3)
C169 C168 C182 119.2(3)
C167 C168 C182 108.1(3)
C168 C169 C152 119.2(3)
C168 C169 C170 120.6(4)
C152 C169 C170 108.7(3)
C184 C170 C169 119.7(3)
C184 C170 C154 120.0(3)
C169 C170 C154 107.8(3)
C185 C171 C155 120.0(3)
C185 C171 C172 119.7(3)
C155 C171 C172 108.2(3)
C173 C172 C171 120.3(3)
C173 C172 C157 119.7(3)
C171 C172 C157 108.0(3)
C172 C173 C174 120.2(3)
C172 C173 C187 119.2(3)
C174 C173 C187 108.4(3)
C159 C174 C173 120.5(3)
C159 C174 C175 120.0(3)
C173 C174 C175 107.5(3)
C176 C175 C188 120.5(3)
C176 C175 C174 119.4(3)
C188 C175 C174 108.2(3)
C175 C176 C161 120.1(3)
C175 C176 C177 119.5(3)
C161 C176 C177 108.3(3)
C178 C177 C162 120.0(3)
C178 C177 C176 120.1(3)
C162 C177 C176 107.5(3)
C177 C178 C179 120.3(3)
C177 C178 C189 120.2(3)
C179 C178 C189 107.6(3)
C164 C179 C178 119.8(3)
C164 C179 C180 120.0(3)
C178 C179 C180 108.3(3)
C181 C180 C179 120.1(3)
C181 C180 C190 120.0(3)
C179 C180 C190 107.9(3)
C180 C181 C182 120.0(3)
C180 C181 C166 120.3(3)
C182 C181 C166 108.1(3)
C183 C182 C181 120.2(3)
C183 C182 C168 120.2(3)
C181 C182 C168 107.8(3)
C182 C183 C191 119.7(3)
C182 C183 C184 119.8(4)
C191 C183 C184 108.3(3)
C170 C184 C185 120.4(3)
C170 C184 C183 120.5(4)
C185 C184 C183 107.4(4)
C171 C185 C186 120.4(4)
C171 C185 C184 119.5(4)
C186 C185 C184 108.6(3)
C187 C186 C185 119.8(3)
C187 C186 C191 120.1(3)
C185 C186 C191 107.8(4)
C186 C187 C188 120.3(3)
C186 C187 C173 120.6(3)
C188 C187 C173 107.5(3)
C189 C188 C175 121.0(3)
C189 C188 C187 118.9(4)
C175 C188 C187 108.4(3)
C188 C189 C190 120.8(3)
C188 C189 C178 118.7(4)
C190 C189 C178 108.1(3)
C191 C190 C189 120.3(3)
C191 C190 C180 119.6(3)
C189 C190 C180 108.0(3)
C190 C191 C183 120.5(3)
C190 C191 C186 119.5(4)
C183 C191 C186 107.9(3)
O2 Fe3 N11 102.46(8)
O2 Fe3 N9 104.61(8)
N11 Fe3 N9 152.92(8)
O2 Fe3 N12 102.72(8)
N11 Fe3 N12 86.50(8)
N9 Fe3 N12 86.90(8)
O2 Fe3 N10 106.85(8)
N11 Fe3 N10 86.41(8)
N9 Fe3 N10 86.49(8)
N12 Fe3 N10 150.42(8)
O2 Fe4 N13 101.38(8)
O2 Fe4 N16 101.84(8)
N13 Fe4 N16 86.74(8)
O2 Fe4 N15 105.96(8)
N13 Fe4 N15 152.64(8)
N16 Fe4 N15 86.71(8)
O2 Fe4 N14 107.73(8)
N13 Fe4 N14 86.25(8)
N16 Fe4 N14 150.41(8)
N15 Fe4 N14 86.44(8)
Fe3 O2 Fe4 151.89(11)
C195 N9 C192 105.90(19)
C195 N9 Fe3 125.83(16)
C192 N9 Fe3 127.67(16)
C200 N10 C197 105.89(19)
C200 N10 Fe3 127.26(16)
C197 N10 Fe3 126.38(16)
C205 N11 C202 106.4(2)
C205 N11 Fe3 124.27(16)
C202 N11 Fe3 127.03(16)
C207 N12 C210 106.20(19)
C207 N12 Fe3 125.76(16)
C210 N12 Fe3 127.44(16)
C231 N13 C228 105.5(2)
C231 N13 Fe4 127.57(16)
C228 N13 Fe4 125.54(16)
C233 N14 C236 106.0(2)
C233 N14 Fe4 127.22(17)
C236 N14 Fe4 126.72(16)
C241 N15 C238 106.2(2)
C241 N15 Fe4 126.66(17)
C238 N15 Fe4 126.73(16)
C246 N16 C243 106.1(2)
C246 N16 Fe4 125.95(16)
C243 N16 Fe4 127.17(17)
N9 C192 C211 124.5(2)
N9 C192 C193 110.6(2)
C211 C192 C193 124.9(2)
C194 C193 C192 106.7(2)
C194 C193 C212 128.1(2)
C192 C193 C212 125.2(2)
C193 C194 C195 106.6(2)
C193 C194 C214 128.4(2)
C195 C194 C214 124.8(2)
N9 C195 C196 125.0(2)
N9 C195 C194 110.2(2)
C196 C195 C194 124.4(2)
C195 C196 C197 126.3(2)
N10 C197 C196 124.5(2)
N10 C197 C198 110.6(2)
C196 C197 C198 124.9(2)
C199 C198 C197 106.6(2)
C199 C198 C216 127.9(2)
C197 C198 C216 125.4(2)
C198 C199 C200 106.3(2)
C198 C199 C218 128.6(2)
C200 C199 C218 125.1(2)
N10 C200 C201 124.8(2)
N10 C200 C199 110.6(2)
C201 C200 C199 124.5(2)
C202 C201 C200 126.4(2)
N11 C202 C201 125.0(2)
N11 C202 C203 109.8(2)
C201 C202 C203 125.2(2)
C204 C203 C202 106.9(2)
C204 C203 C220 128.9(2)
C202 C203 C220 124.2(2)
C203 C204 C205 106.3(2)
C203 C204 C222 128.9(2)
C205 C204 C222 124.2(2)
N11 C205 C206 125.0(2)
N11 C205 C204 110.5(2)
C206 C205 C204 124.4(2)
C207 C206 C205 126.0(2)
N12 C207 C206 124.7(2)
N12 C207 C208 110.3(2)
C206 C207 C208 124.9(2)
C209 C208 C207 106.6(2)
C209 C208 C224 128.1(2)
C207 C208 C224 125.3(2)
C208 C209 C210 107.1(2)
C208 C209 C226 127.8(2)
C210 C209 C226 124.8(2)
N12 C210 C211 124.7(2)
N12 C210 C209 109.8(2)
C211 C210 C209 125.5(2)
C210 C211 C192 126.7(2)
C193 C212 C213 113.4(2)
C194 C214 C215 112.2(2)
C198 C216 C217 112.3(2)
C199 C218 C219 113.0(2)
C203 C220 C221 112.1(2)
C204 C222 C223 109.0(2)
C225 C224 C208 111.6(2)
C209 C226 C227 111.4(2)
N13 C228 C247 123.7(2)
N13 C228 C229 110.7(2)
C247 C228 C229 125.3(2)
C230 C229 C228 106.2(2)
C230 C229 C248 129.4(2)
C228 C229 C248 124.4(2)
C229 C230 C231 106.9(2)
C229 C230 C250 129.0(2)
C231 C230 C250 123.9(2)
N13 C231 C232 124.7(2)
N13 C231 C230 110.7(2)
C232 C231 C230 124.5(2)
C231 C232 C233 126.4(2)
N14 C233 C232 125.1(2)
N14 C233 C234 110.4(2)
C232 C233 C234 124.5(2)
C235 C234 C233 106.6(2)
C235 C234 C252 127.6(2)
C233 C234 C252 125.6(2)
C234 C235 C236 106.7(2)
C234 C235 C254 127.8(2)
C236 C235 C254 125.3(2)
N14 C236 C237 124.8(2)
N14 C236 C235 110.3(2)
C237 C236 C235 124.7(2)
C238 C237 C236 126.8(2)
N15 C238 C237 124.9(2)
N15 C238 C239 110.0(2)
C237 C238 C239 125.0(2)
C240 C239 C238 106.8(2)
C240 C239 C256 128.3(2)
C238 C239 C256 124.7(2)
C239 C240 C241 106.8(2)
C239 C240 C258 127.6(2)
C241 C240 C258 125.5(2)
N15 C241 C242 125.0(2)
N15 C241 C240 110.2(2)
C242 C241 C240 124.8(2)
C243 C242 C241 126.5(2)
N16 C243 C242 124.7(2)
N16 C243 C244 109.9(2)
C242 C243 C244 125.4(2)
C245 C244 C243 107.1(2)
C245 C244 C260 126.1(2)
C243 C244 C260 126.8(2)
C244 C245 C246 106.2(2)
C244 C245 C262 129.0(2)
C246 C245 C262 124.8(2)
N16 C246 C247 124.8(2)
N16 C246 C245 110.7(2)
C247 C246 C245 124.5(2)
C228 C247 C246 127.0(2)
C229 C248 C249 113.9(2)
C230 C250 C251 111.9(2)
C234 C252 C253 112.6(2)
C235 C254 C255 112.6(2)
C239 C256 C257 113.0(2)
C259 C258 C240 113.1(2)
C244 C260 C261 112.2(2)
C245 C262 C263 113.9(2)
C265 C264 C269 120.1(3)
C266 C265 C264 120.1(3)
C267 C266 C265 120.0(3)
C266 C267 C268 120.4(3)
C269 C268 C267 120.1(3)
C268 C269 C264 119.3(3)
C271 C270 C275 119.9(3)
C270 C271 C272 120.5(3)
C273 C272 C271 119.2(3)
C274 C273 C272 120.6(3)
C275 C274 C273 119.8(3)
C274 C275 C270 120.0(3)

loop_
_geom_bond_atom_site_label_1
_geom_bond_atom_site_label_2
_geom_bond_distance
C1 C2 1.385(5)
C1 C9 1.440(5)
C1 C6 1.482(4)
C2 C3 1.433(5)
C2 C12 1.480(5)
C3 C4 1.375(4)
C3 C14 1.447(5)
C4 C5 1.459(4)
C4 C17 1.467(5)
C5 C6 1.381(4)
C5 C19 1.452(4)
C6 C7 1.428(5)
C7 C21 1.389(5)
C7 C8 1.474(4)
C8 C24 1.373(5)
C8 C9 1.443(5)
C9 C10 1.379(5)
C10 C26 1.468(5)
C10 C11 1.474(5)
C11 C12 1.378(5)
C11 C28 1.457(4)
C12 C13 1.423(5)
C13 C30 1.376(5)
C13 C14 1.484(5)
C14 C15 1.382(5)
C15 C32 1.444(5)
C15 C16 1.476(5)
C16 C17 1.395(5)
C16 C34 1.422(5)
C17 C18 1.442(4)
C18 C36 1.400(4)
C18 C19 1.454(4)
C19 C20 1.394(4)
C20 C38 1.451(4)
C20 C21 1.455(4)
C21 C22 1.466(4)
C22 C23 1.389(4)
C22 C39 1.465(5)
C23 C24 1.440(5)
C23 C40 1.450(5)
C24 C25 1.472(5)
C25 C26 1.370(5)
C25 C41 1.432(5)
C26 C27 1.446(4)
C27 C43 1.402(4)
C27 C28 1.445(5)
C28 C29 1.389(5)
C29 C30 1.456(4)
C29 C45 1.457(4)
C30 C31 1.476(5)
C31 C32 1.395(4)
C31 C46 1.463(4)
C32 C33 1.435(5)
C33 C48 1.387(5)
C33 C34 1.473(4)
C34 C35 1.374(5)
C35 C36 1.445(4)
C35 C50 1.462(5)
C36 C37 1.438(4)
C37 C38 1.391(4)
C37 C51 1.456(4)
C38 C39 1.459(4)
C39 C53 1.388(4)
C40 C54 1.375(5)
C40 C41 1.473(5)
C41 C42 1.379(4)
C42 C43 1.453(4)
C42 C56 1.469(5)
C43 C44 1.447(4)
C44 C45 1.390(4)
C44 C57 1.446(4)
C45 C46 1.453(4)
C46 C47 1.391(4)
C47 C58 1.439(4)
C47 C48 1.481(4)
C48 C49 1.446(4)
C49 C50 1.387(4)
C49 C59 1.437(4)
C50 C51 1.455(4)
C51 C52 1.373(4)
C52 C53 1.434(5)
C52 C60 1.471(4)
C53 C54 1.461(5)
C54 C55 1.449(4)
C55 C56 1.379(4)
C55 C60 1.442(4)
C56 C57 1.474(4)
C57 C58 1.386(4)
C58 C59 1.468(4)
C59 C60 1.381(4)
Fe1 O1 1.7679(18)
Fe1 N4 2.088(2)
Fe1 N2 2.095(2)
Fe1 N3 2.099(2)
Fe1 N1 2.109(2)
Fe2 O1 1.7774(18)
Fe2 N7 2.082(2)
Fe2 N8 2.094(2)
Fe2 N5 2.096(2)
Fe2 N6 2.097(2)
N1 C61 1.375(3)
N1 C64 1.378(3)
N2 C69 1.373(3)
N2 C66 1.382(3)
N3 C71 1.374(3)
N3 C74 1.377(3)
N4 C79 1.378(3)
N4 C76 1.381(3)
N5 C100 1.372(3)
N5 C97 1.375(3)
N6 C102 1.377(3)
N6 C105 1.381(3)
N7 C110 1.371(3)
N7 C107 1.377(3)
N8 C115 1.376(3)
N8 C112 1.377(3)
C61 C80 1.391(3)
C61 C62 1.454(3)
C62 C63 1.359(3)
C62 C81 1.496(3)
C63 C64 1.459(3)
C63 C83 1.501(3)
C64 C65 1.391(3)
C65 C66 1.387(4)
C66 C67 1.454(3)
C67 C68 1.361(4)
C67 C85 1.505(4)
C68 C69 1.464(3)
C68 C87 1.505(4)
C69 C70 1.392(4)
C70 C71 1.390(4)
C71 C72 1.457(4)
C72 C73 1.372(4)
C72 C89 1.503(3)
C73 C74 1.445(3)
C73 C91 1.517(4)
C74 C75 1.393(3)
C75 C76 1.391(4)
C76 C77 1.450(3)
C77 C78 1.371(4)
C77 C93 1.503(4)
C78 C79 1.451(3)
C78 C95 1.505(3)
C79 C80 1.379(3)
C81 C82 1.520(5)
C83 C84 1.538(4)
C85 C86 1.540(4)
C87 C88 1.517(4)
C89 C90 1.528(4)
C91 C92 1.520(4)
C93 C94 1.524(4)
C95 C96 1.536(4)
C97 C116 1.398(3)
C97 C98 1.448(3)
C98 C99 1.371(4)
C98 C117 1.499(4)
C99 C100 1.452(4)
C99 C119 1.501(4)
C100 C101 1.395(4)
C101 C102 1.386(4)
C102 C103 1.449(3)
C103 C104 1.367(4)
C103 C121 1.502(4)
C104 C105 1.450(3)
C104 C123 1.504(4)
C105 C106 1.390(4)
C106 C107 1.390(4)
C107 C108 1.453(4)
C108 C109 1.368(4)
C108 C125 1.496(4)
C109 C110 1.458(3)
C109 C127 1.497(4)
C110 C111 1.391(3)
C111 C112 1.386(3)
C112 C113 1.452(3)
C113 C114 1.366(4)
C113 C129 1.503(3)
C114 C115 1.455(3)
C114 C131 1.501(3)
C115 C116 1.384(3)
C117 C118 1.527(4)
C119 C120 1.542(4)
C121 C122 1.538(4)
C123 C124 1.521(4)
C125 C126 1.529(4)
C127 C128 1.547(4)
C129 C130 1.531(4)
C131 C132 1.543(4)
C133 C134 1.378(4)
C133 C138 1.446(5)
C133 C141 1.447(4)
C134 C144 1.435(5)
C134 C135 1.455(4)
C135 C136 1.382(5)
C135 C146 1.445(5)
C136 C149 1.454(4)
C136 C137 1.460(5)
C137 C138 1.390(4)
C137 C151 1.444(5)
C138 C139 1.454(5)
C139 C153 1.380(5)
C139 C140 1.457(4)
C140 C156 1.389(4)
C140 C141 1.453(4)
C141 C142 1.388(4)
C142 C158 1.445(4)
C142 C143 1.448(4)
C143 C144 1.398(4)
C143 C160 1.450(5)
C144 C145 1.453(4)
C145 C30A 1.385(5)
C145 C146 1.451(5)
C146 C147 1.391(4)
C147 C163 1.450(4)
C147 C148 1.459(4)
C148 C149 1.388(4)
C148 C165 1.455(4)
C149 C150 1.450(5)
C150 C167 1.380(5)
C150 C151 1.458(4)
C151 C152 1.388(5)
C152 C169 1.450(5)
C152 C153 1.461(4)
C153 C154 1.460(5)
C154 C155 1.381(5)
C154 C170 1.457(5)
C155 C171 1.453(5)
C155 C156 1.455(4)
C156 C157 1.447(4)
C157 C158 1.383(4)
C157 C172 1.456(4)
C158 C159 1.456(4)
C159 C174 1.389(5)
C159 C160 1.454(5)
C160 C161 1.399(4)
C161 C176 1.442(5)
C161 C30A 1.447(5)
C30A C162 1.459(5)
C162 C163 1.388(4)
C162 C177 1.442(5)
C163 C164 1.452(4)
C164 C179 1.398(4)
C164 C165 1.444(4)
C165 C166 1.397(4)
C166 C181 1.451(4)
C166 C167 1.454(4)
C167 C168 1.452(5)
C168 C169 1.396(4)
C168 C182 1.461(5)
C169 C170 1.454(5)
C170 C184 1.380(6)
C171 C185 1.391(4)
C171 C172 1.456(5)
C172 C173 1.395(5)
C173 C174 1.437(5)
C173 C187 1.457(5)
C174 C175 1.470(4)
C175 C176 1.396(5)
C175 C188 1.429(6)
C176 C177 1.456(4)
C177 C178 1.390(5)
C178 C179 1.445(4)
C178 C189 1.466(5)
C179 C180 1.452(4)
C180 C181 1.384(5)
C180 C190 1.458(4)
C181 C182 1.449(4)
C182 C183 1.390(5)
C183 C191 1.445(6)
C183 C184 1.457(5)
C184 C185 1.451(6)
C185 C186 1.444(5)
C186 C187 1.389(6)
C186 C191 1.459(5)
C187 C188 1.454(5)
C188 C189 1.397(5)
C189 C190 1.441(5)
C190 C191 1.387(5)
Fe3 O2 1.7678(17)
Fe3 N11 2.083(2)
Fe3 N9 2.084(2)
Fe3 N12 2.088(2)
Fe3 N10 2.103(2)
Fe4 O2 1.7757(18)
Fe4 N13 2.086(2)
Fe4 N16 2.090(2)
Fe4 N15 2.094(2)
Fe4 N14 2.110(2)
N9 C195 1.375(3)
N9 C192 1.378(3)
N10 C200 1.372(3)
N10 C197 1.372(3)
N11 C205 1.370(3)
N11 C202 1.375(3)
N12 C207 1.374(3)
N12 C210 1.385(3)
N13 C231 1.373(3)
N13 C228 1.385(3)
N14 C233 1.373(3)
N14 C236 1.376(3)
N15 C241 1.378(3)
N15 C238 1.381(3)
N16 C246 1.375(3)
N16 C243 1.380(3)
C192 C211 1.393(3)
C192 C193 1.446(3)
C193 C194 1.365(3)
C193 C212 1.501(3)
C194 C195 1.458(3)
C194 C214 1.501(3)
C195 C196 1.388(3)
C196 C197 1.395(3)
C197 C198 1.442(3)
C198 C199 1.373(4)
C198 C216 1.504(3)
C199 C200 1.445(3)
C199 C218 1.507(3)
C200 C201 1.394(3)
C201 C202 1.381(3)
C202 C203 1.457(3)
C203 C204 1.365(4)
C203 C220 1.499(3)
C204 C205 1.453(3)
C204 C222 1.492(3)
C205 C206 1.392(3)
C206 C207 1.386(3)
C207 C208 1.457(3)
C208 C209 1.362(3)
C208 C224 1.510(3)
C209 C210 1.456(3)
C209 C226 1.503(3)
C210 C211 1.387(3)
C212 C213 1.529(4)
C214 C215 1.531(4)
C216 C217 1.533(4)
C218 C219 1.525(4)
C220 C221 1.529(4)
C222 C223 1.538(4)
C224 C225 1.506(4)
C226 C227 1.538(4)
C228 C247 1.390(3)
C228 C229 1.453(3)
C229 C230 1.368(3)
C229 C248 1.492(4)
C230 C231 1.451(3)
C230 C250 1.501(3)
C231 C232 1.386(3)
C232 C233 1.390(3)
C233 C234 1.454(3)
C234 C235 1.360(3)
C234 C252 1.502(3)
C235 C236 1.453(3)
C235 C254 1.505(4)
C236 C237 1.389(3)
C237 C238 1.385(4)
C238 C239 1.456(3)
C239 C240 1.364(4)
C239 C256 1.510(4)
C240 C241 1.455(4)
C240 C258 1.509(3)
C241 C242 1.391(4)
C242 C243 1.391(4)
C243 C244 1.452(3)
C244 C245 1.370(4)
C244 C260 1.502(3)
C245 C246 1.449(3)
C245 C262 1.501(4)
C246 C247 1.392(3)
C248 C249 1.529(4)
C250 C251 1.538(4)
C252 C253 1.529(5)
C254 C255 1.548(4)
C256 C257 1.531(4)
C258 C259 1.504(4)
C260 C261 1.524(4)
C262 C263 1.528(4)
C264 C265 1.381(5)
C264 C269 1.389(5)
C265 C266 1.382(5)
C266 C267 1.368(5)
C267 C268 1.386(5)
C268 C269 1.381(5)
C270 C271 1.377(5)
C270 C275 1.392(4)
C271 C272 1.388(5)
C272 C273 1.386(5)
C273 C274 1.384(5)
C274 C275 1.379(5)
